data_7037279
loop_
_publ_author_name
'Riley, Laura E.'
'Chan, Antony P. Y.'
'Taylor, James'
'Man, Wing Y.'
'Ellis, David'
'Rosair, Georgina M.'
'Welch, Alan J.'
'Sivaev, Igor B.'

_publ_section_title
;
 Unprecedented flexibility of the 1,1'-bis(o-carborane) ligand:
 catalytically-active species stabilised by B-agostic B-H&#x21C0;Ru
 interactions.
;
_journal_issue 3
_journal_name_full 'Dalton transactions (Cambridge, England : 2003)'
_journal_page_first 1127
_journal_page_last 1137
_journal_paper_doi 10.1039/c5dt03417e
_journal_volume 45
_journal_year 2016
_chemical_formula_moiety 'C34 H50 B20 N2 P2 Ru, 3(C2 H3 N)'
_chemical_formula_sum 'C40 H59 B20 N5 P2 Ru'
_chemical_formula_weight 989.13
_space_group_crystal_system monoclinic
_space_group_IT_number 15
_space_group_name_Hall '-C 2yc'
_space_group_name_H-M_alt 'C 1 2/c 1'
_symmetry_space_group_name_Hall '-C 2yc'
_symmetry_space_group_name_H-M 'C 1 2/c 1'
_atom_sites_solution_hydrogens mixed
_atom_sites_solution_primary direct
_audit_creation_date 2015-07-06
_audit_creation_method
;
Olex2 1.2
(compiled 2013.12.10 svn.r2850 for OlexSys, GUI svn.r4736)
;
_audit_update_record
;
2015-08-11 deposited with the CCDC.
2015-11-13 downloaded from the CCDC.
;
_cell_angle_alpha 90
_cell_angle_beta 94.465(2)
_cell_angle_gamma 90
_cell_formula_units_Z 8
_cell_length_a 21.5530(9)
_cell_length_b 19.6096(8)
_cell_length_c 23.5945(10)
_cell_measurement_reflns_used 9911
_cell_measurement_temperature 100(2)
_cell_measurement_theta_max 29.890
_cell_measurement_theta_min 2.466
_cell_volume 9941.8(7)
_computing_data_reduction 'SAINT v7.68A (Bruker, 2009)'
_computing_molecular_graphics 'Olex2 (Dolomanov et al., 2009)'
_computing_publication_material 'Olex2 (Dolomanov et al., 2009)'
_computing_structure_refinement 'XL (Sheldrick, 2008)'
_computing_structure_solution 'ShelXS (Sheldrick, 2008)'
_diffrn_ambient_temperature 100.0
_diffrn_measured_fraction_theta_full 0.999
_diffrn_measured_fraction_theta_max 0.989
_diffrn_measurement_device_type 'Bruker APEX-II CCD'
_diffrn_measurement_method '\f and \w scans'
_diffrn_radiation_type MoK\a
_diffrn_radiation_wavelength 0.71073
_diffrn_reflns_av_R_equivalents 0.0429
_diffrn_reflns_av_unetI/netI 0.0305
_diffrn_reflns_laue_measured_fraction_full 0.999
_diffrn_reflns_laue_measured_fraction_max 0.989
_diffrn_reflns_limit_h_max 30
_diffrn_reflns_limit_h_min -30
_diffrn_reflns_limit_k_max 27
_diffrn_reflns_limit_k_min -27
_diffrn_reflns_limit_l_max 33
_diffrn_reflns_limit_l_min -33
_diffrn_reflns_number 107261
_diffrn_reflns_point_group_measured_fraction_full 0.999
_diffrn_reflns_point_group_measured_fraction_max 0.989
_diffrn_reflns_theta_full 26.000
_diffrn_reflns_theta_max 30.099
_diffrn_reflns_theta_min 2.250
_diffrn_standards_number 0
_exptl_absorpt_coefficient_mu 0.417
_exptl_absorpt_correction_T_max 0.7460
_exptl_absorpt_correction_T_min 0.7123
_exptl_absorpt_correction_type multi-scan
_exptl_absorpt_process_details
;
SADABS-2008/1 (Bruker,2008) was used for absorption correction.
wR2(int) was 0.0783 before and 0.0488 after correction.
The Ratio of minimum to maximum transmission is 0.9548.
The \l/2 correction factor is 0.0015.
;
_exptl_crystal_colour colourless
_exptl_crystal_colour_primary colourless
_exptl_crystal_density_diffrn 1.322
_exptl_crystal_description block
_exptl_crystal_F_000 4064
_exptl_crystal_size_max 0.56
_exptl_crystal_size_mid 0.34
_exptl_crystal_size_min 0.28
_refine_diff_density_max 0.525
_refine_diff_density_min -0.955
_refine_diff_density_rms 0.081
_refine_ls_extinction_method none
_refine_ls_goodness_of_fit_ref 1.057
_refine_ls_hydrogen_treatment mixed
_refine_ls_matrix_type full
_refine_ls_number_parameters 714
_refine_ls_number_reflns 14488
_refine_ls_number_restraints 0
_refine_ls_restrained_S_all 1.057
_refine_ls_R_factor_all 0.0519
_refine_ls_R_factor_gt 0.0351
_refine_ls_shift/su_max 0.003
_refine_ls_shift/su_mean 0.000
_refine_ls_structure_factor_coef Fsqd
_refine_ls_weighting_details 'w=1/[\s^2^(Fo^2^)+(0.0499P)^2^+15.3671P] where P=(Fo^2^+2Fc^2^)/3'
_refine_ls_weighting_scheme calc
_refine_ls_wR_factor_gt 0.0917
_refine_ls_wR_factor_ref 0.1023
_reflns_Friedel_coverage 0.000
_reflns_number_gt 11576
_reflns_number_total 14488
_reflns_threshold_expression 'I > 2\s(I)'
_cod_data_source_file c5dt03417e2.cif
_cod_data_source_block 5259
_cod_depositor_comments 'Adding full bibliography for 7037273--7037280.cif.'
_cod_database_code 7037279
_shelxl_version_number 2014/6
_shelx_space_group_comment
;
The symmetry employed for this shelxl refinement is uniquely defined
by the following loop, which should always be used as a source of
symmetry information in preference to the above space-group names.
They are only intended as comments.
;
_shelx_estimated_absorpt_t_max 0.892
_shelx_estimated_absorpt_t_min 0.800
_olex2_refinement_description
;
1. Fixed Uiso
 At 1.2 times of:
  All B(H) groups, All C(H) groups, All C(H,H) groups
 At 1.5 times of:
  All C(H,H,H) groups
2. Uiso/Uaniso restraints and constraints
Uanis(N6S) = Uanis(N3S)
Uanis(N12T) = Uanis(N12S)
3. Others
 Sof(C1S)=Sof(H1SA)=Sof(H1SB)=Sof(H1SC)=Sof(C2S)=Sof(N3S)=1-FVAR(1)
 Sof(C4S)=Sof(H4SA)=Sof(H4SB)=Sof(H4SC)=Sof(C5S)=Sof(N6S)=FVAR(1)
 Sof(C11T)=Sof(N12T)=1-FVAR(2)
 Sof(C10S)=Sof(N12S)=FVAR(2)
4.a Secondary CH2 refined with riding coordinates:
 C100(H10A,H10B), C200(H20A,H20B)
4.b Aromatic/amide H refined with riding coordinates:
 C102(H102), C103(H103), C104(H104), C105(H105), C106(H106), C112(H112),
 C113(H113), C114(H114), C115(H115), C116(H116), C202(H202), C203(H203),
 C204(H204), C205(H205), C206(H206), C212(H212), C213(H213), C214(H214),
 C215(H215), C216(H216)
4.c Idealised Me refined as rotating group:
 C12(H12A,H12B,H12C), C22(H22A,H22B,H22C), C10S(H10C,H10D,H10E), C7S(H7SA,H7SB,
 H7SC), C1S(H1SA,H1SB,H1SC), C4S(H4SA,H4SB,H4SC)
;

loop_
_space_group_symop_operation_xyz
'x, y, z'
'-x, y, -z+1/2'
'x+1/2, y+1/2, z'
'-x+1/2, y+1/2, -z+1/2'
'-x, -y, -z'
'x, -y, z-1/2'
'-x+1/2, -y+1/2, -z'
'x+1/2, -y+1/2, z-1/2'

loop_
_atom_site_label
_atom_site_type_symbol
_atom_site_fract_x
_atom_site_fract_y
_atom_site_fract_z
_atom_site_U_iso_or_equiv
_atom_site_adp_type
_atom_site_occupancy
_atom_site_site_symmetry_order
_atom_site_calc_flag
_atom_site_refinement_flags_posn
_atom_site_refinement_flags_occupancy
_atom_site_disorder_assembly
_atom_site_disorder_group
C1 C 0.85584(9) 0.33973(10) 0.87689(8) 0.0190(3) Uani 1 1 d . . . .
N1 N 0.77242(8) 0.50507(9) 0.82066(7) 0.0213(3) Uani 1 1 d . . . .
P1 P 0.65420(2) 0.48470(2) 0.87794(2) 0.01841(10) Uani 1 1 d . . . .
Ru1 Ru 0.72502(2) 0.41682(2) 0.82618(2) 0.01523(5) Uani 1 1 d . . . .
C2 C 0.79409(9) 0.39183(10) 0.89499(8) 0.0192(4) Uani 1 1 d . . . .
N2 N 0.67734(7) 0.33116(8) 0.83656(7) 0.0192(3) Uani 1 1 d . . . .
P2 P 0.65627(2) 0.44600(3) 0.74788(2) 0.01820(10) Uani 1 1 d . . . .
B3 B 0.80136(10) 0.30753(11) 0.91886(9) 0.0200(4) Uani 1 1 d . . . .
H3 H 0.7666(11) 0.2703(12) 0.9037(10) 0.024 Uiso 1 1 d R . . .
B4 B 0.88196(10) 0.28588(12) 0.93133(10) 0.0223(4) Uani 1 1 d . . . .
H4 H 0.8984(11) 0.2385(13) 0.9216(10) 0.027 Uiso 1 1 d R . . .
B5 B 0.92526(10) 0.35886(12) 0.91405(10) 0.0222(4) Uani 1 1 d . . . .
H5 H 0.9668(11) 0.3534(12) 0.8935(10) 0.027 Uiso 1 1 d R . . .
B6 B 0.87018(10) 0.42311(11) 0.89153(9) 0.0204(4) Uani 1 1 d . . . .
H6 H 0.8799(11) 0.4550(13) 0.8570(10) 0.025 Uiso 1 1 d R . . .
B7 B 0.78384(10) 0.37303(11) 0.96571(9) 0.0200(4) Uani 1 1 d . . . .
H7 H 0.7369(11) 0.3774(12) 0.9785(10) 0.024 Uiso 1 1 d R . . .
B8 B 0.83736(10) 0.30720(12) 0.98892(9) 0.0221(4) Uani 1 1 d . . . .
H8 H 0.8246(11) 0.2668(13) 1.0209(10) 0.027 Uiso 1 1 d R . . .
B9 B 0.91430(11) 0.34016(12) 0.98631(10) 0.0237(4) Uani 1 1 d . . . .
H9 H 0.9531(11) 0.3228(13) 1.0137(11) 0.028 Uiso 1 1 d R . . .
B10 B 0.90765(11) 0.42568(12) 0.96064(10) 0.0223(4) Uani 1 1 d . . . .
H10 H 0.9403(11) 0.4652(13) 0.9705(10) 0.027 Uiso 1 1 d R . . .
B11 B 0.82665(10) 0.44544(12) 0.94826(9) 0.0198(4) Uani 1 1 d . . . .
H11 H 0.8085(11) 0.4945(12) 0.9510(10) 0.024 Uiso 1 1 d R . . .
C11 C 0.79816(10) 0.55600(11) 0.82210(9) 0.0286(4) Uani 1 1 d . . . .
B12 B 0.85358(11) 0.39380(12) 1.00760(9) 0.0225(4) Uani 1 1 d . . . .
H12 H 0.8527(12) 0.4141(12) 1.0517(11) 0.027 Uiso 1 1 d R . . .
C12 C 0.83264(14) 0.62033(14) 0.82445(15) 0.0544(8) Uani 1 1 d . . . .
H12A H 0.8624 0.6204 0.7951 0.082 Uiso 1 1 calc GR . . .
H12B H 0.8551 0.6253 0.8620 0.082 Uiso 1 1 calc GR . . .
H12C H 0.8035 0.6584 0.8178 0.082 Uiso 1 1 calc GR . . .
C21 C 0.64958(9) 0.28218(10) 0.84263(8) 0.0221(4) Uani 1 1 d . . . .
C22 C 0.61277(11) 0.22141(12) 0.85244(11) 0.0348(5) Uani 1 1 d . . . .
H22A H 0.6032 0.1975 0.8163 0.052 Uiso 1 1 calc GR . . .
H22B H 0.5739 0.2348 0.8684 0.052 Uiso 1 1 calc GR . . .
H22C H 0.6365 0.1912 0.8791 0.052 Uiso 1 1 calc GR . . .
C100 C 0.61373(10) 0.53852(10) 0.82250(8) 0.0221(4) Uani 1 1 d . . . .
H10A H 0.5789 0.5634 0.8382 0.027 Uiso 1 1 calc R . . .
H10B H 0.6429 0.5723 0.8082 0.027 Uiso 1 1 calc R . . .
C101 C 0.68238(9) 0.54566(10) 0.93273(8) 0.0216(4) Uani 1 1 d . . . .
C102 C 0.70262(11) 0.61101(11) 0.91947(9) 0.0303(5) Uani 1 1 d . . . .
H102 H 0.6981 0.6264 0.8812 0.036 Uiso 1 1 calc R . . .
C103 C 0.72921(13) 0.65372(12) 0.96163(11) 0.0389(6) Uani 1 1 d . . . .
H103 H 0.7424 0.6982 0.9521 0.047 Uiso 1 1 calc R . . .
C104 C 0.73655(13) 0.63153(12) 1.01754(10) 0.0375(5) Uani 1 1 d . . . .
H104 H 0.7551 0.6606 1.0463 0.045 Uiso 1 1 calc R . . .
C105 C 0.71674(11) 0.56673(12) 1.03149(9) 0.0303(5) Uani 1 1 d . . . .
H105 H 0.7220 0.5513 1.0697 0.036 Uiso 1 1 calc R . . .
C106 C 0.68936(10) 0.52451(11) 0.98960(8) 0.0244(4) Uani 1 1 d . . . .
H106 H 0.6751 0.4806 0.9996 0.029 Uiso 1 1 calc R . . .
C111 C 0.58971(9) 0.44470(10) 0.91174(8) 0.0212(4) Uani 1 1 d . . . .
C112 C 0.53206(11) 0.47666(13) 0.91352(10) 0.0336(5) Uani 1 1 d . . . .
H112 H 0.5252 0.5195 0.8954 0.040 Uiso 1 1 calc R . . .
C113 C 0.48469(11) 0.44681(14) 0.94136(11) 0.0384(6) Uani 1 1 d . . . .
H113 H 0.4457 0.4693 0.9422 0.046 Uiso 1 1 calc R . . .
C114 C 0.49401(11) 0.38447(13) 0.96794(9) 0.0323(5) Uani 1 1 d . . . .
H114 H 0.4614 0.3639 0.9868 0.039 Uiso 1 1 calc R . . .
C115 C 0.55068(11) 0.35222(12) 0.96707(9) 0.0294(4) Uani 1 1 d . . . .
H115 H 0.5573 0.3096 0.9857 0.035 Uiso 1 1 calc R . . .
C116 C 0.59824(10) 0.38198(11) 0.93902(8) 0.0245(4) Uani 1 1 d . . . .
H116 H 0.6371 0.3592 0.9384 0.029 Uiso 1 1 calc R . . .
C200 C 0.58896(9) 0.49128(11) 0.77424(8) 0.0225(4) Uani 1 1 d . . . .
H20A H 0.5673 0.5182 0.7432 0.027 Uiso 1 1 calc R . . .
H20B H 0.5591 0.4581 0.7884 0.027 Uiso 1 1 calc R . . .
C201 C 0.68035(10) 0.50676(10) 0.69440(8) 0.0229(4) Uani 1 1 d . . . .
C202 C 0.74286(11) 0.52328(11) 0.69096(9) 0.0269(4) Uani 1 1 d . . . .
H202 H 0.7737 0.5029 0.7165 0.032 Uiso 1 1 calc R . . .
C203 C 0.76057(14) 0.56960(12) 0.65022(10) 0.0378(6) Uani 1 1 d . . . .
H203 H 0.8033 0.5807 0.6484 0.045 Uiso 1 1 calc R . . .
C204 C 0.71610(16) 0.59929(12) 0.61261(10) 0.0437(7) Uani 1 1 d . . . .
H204 H 0.7282 0.6311 0.5852 0.052 Uiso 1 1 calc R . . .
C205 C 0.65411(15) 0.58261(12) 0.61506(10) 0.0410(6) Uani 1 1 d . . . .
H205 H 0.6237 0.6026 0.5888 0.049 Uiso 1 1 calc R . . .
C206 C 0.63581(12) 0.53672(11) 0.65569(9) 0.0309(5) Uani 1 1 d . . . .
H206 H 0.5930 0.5257 0.6572 0.037 Uiso 1 1 calc R . . .
C211 C 0.62048(9) 0.37780(10) 0.70359(8) 0.0213(4) Uani 1 1 d . . . .
C212 C 0.64109(10) 0.36358(11) 0.65009(9) 0.0256(4) Uani 1 1 d . . . .
H212 H 0.6709 0.3926 0.6348 0.031 Uiso 1 1 calc R . . .
C213 C 0.61850(11) 0.30736(12) 0.61887(9) 0.0299(5) Uani 1 1 d . . . .
H213 H 0.6330 0.2984 0.5826 0.036 Uiso 1 1 calc R . . .
C214 C 0.57535(11) 0.26487(12) 0.64014(10) 0.0318(5) Uani 1 1 d . . . .
H214 H 0.5600 0.2266 0.6187 0.038 Uiso 1 1 calc R . . .
C215 C 0.55423(11) 0.27817(12) 0.69327(10) 0.0320(5) Uani 1 1 d . . . .
H215 H 0.5244 0.2488 0.7082 0.038 Uiso 1 1 calc R . . .
C216 C 0.57656(10) 0.33428(11) 0.72469(9) 0.0259(4) Uani 1 1 d . . . .
H216 H 0.5617 0.3430 0.7609 0.031 Uiso 1 1 calc R . . .
C1' C 0.85157(9) 0.32060(10) 0.81412(8) 0.0189(3) Uani 1 1 d . . . .
C2' C 0.79644(10) 0.26787(10) 0.79274(9) 0.0240(4) Uani 1 1 d . . . .
H2' H 0.7709(12) 0.2469(13) 0.8232(11) 0.029 Uiso 1 1 d R . . .
B3' B 0.78302(10) 0.35731(12) 0.77540(9) 0.0203(4) Uani 1 1 d . . . .
B4' B 0.86171(10) 0.37872(12) 0.76154(9) 0.0213(4) Uani 1 1 d . . . .
H4' H 0.8790(11) 0.4301(12) 0.7734(10) 0.026 Uiso 1 1 d R . . .
B5' B 0.91519(11) 0.30964(12) 0.77507(10) 0.0241(4) Uani 1 1 d . . . .
H5' H 0.9593(12) 0.3189(13) 0.7964(11) 0.029 Uiso 1 1 d R . . .
B6' B 0.87239(11) 0.23789(12) 0.79607(10) 0.0240(4) Uani 1 1 d . . . .
H6' H 0.8886(11) 0.2021(13) 0.8305(11) 0.029 Uiso 1 1 d R . . .
B7' B 0.76477(11) 0.28614(12) 0.72719(10) 0.0224(4) Uani 1 1 d . . . .
H7' H 0.7165(11) 0.2757(13) 0.7170(10) 0.027 Uiso 1 1 d R . . .
B8' B 0.80774(11) 0.35634(12) 0.70429(9) 0.0227(4) Uani 1 1 d . . . .
H8' H 0.7890(11) 0.3916(13) 0.6752(10) 0.027 Uiso 1 1 d R . . .
B9' B 0.88702(12) 0.33041(13) 0.70432(10) 0.0266(5) Uani 1 1 d . . . .
H9' H 0.9178(12) 0.3518(13) 0.6750(11) 0.032 Uiso 1 1 d R . . .
B10' B 0.89329(12) 0.24325(13) 0.72559(10) 0.0273(5) Uani 1 1 d . . . .
H10' H 0.9276(12) 0.2098(13) 0.7127(11) 0.033 Uiso 1 1 d R . . .
B11' B 0.81712(12) 0.21610(12) 0.73939(11) 0.0265(5) Uani 1 1 d . . . .
H11' H 0.7962(12) 0.1636(13) 0.7394(11) 0.032 Uiso 1 1 d R . . .
B12' B 0.82626(11) 0.27247(13) 0.68220(10) 0.0263(5) Uani 1 1 d . . . .
H12' H 0.8148(12) 0.2570(13) 0.6394(11) 0.032 Uiso 1 1 d R . . .
C10S C 0.8919(2) 0.5775(2) 1.05511(16) 0.0594(12) Uani 0.846(6) 1 d . P A 1
H10C H 0.8597 0.5426 1.0479 0.089 Uiso 1 1 calc GR . A 1
H10D H 0.8797 0.6087 1.0847 0.089 Uiso 1 1 calc GR . A 1
H10E H 0.9314 0.5555 1.0677 0.089 Uiso 1 1 calc GR . A 1
C11S C 0.89897(19) 0.6145(2) 1.00453(18) 0.0687(10) Uani 1 1 d . . . .
N12S N 0.9029(2) 0.6447(3) 0.96334(19) 0.0935(19) Uani 0.846(6) 1 d . P A 1
C11T C 0.9313(12) 0.6005(11) 0.951(3) 0.114(18) Uani 0.154(6) 1 d . P A 2
N12T N 0.9491(14) 0.6010(16) 0.9172(11) 0.0935(19) Uani 0.154(6) 1 d . P A 2
C7S C 0.44076(19) 0.26491(19) 1.07251(18) 0.0736(11) Uani 1 1 d . . . .
H7SA H 0.4657 0.2427 1.0448 0.110 Uiso 1 1 calc GR . . .
H7SB H 0.4031 0.2844 1.0528 0.110 Uiso 1 1 calc GR . . .
H7SC H 0.4290 0.2312 1.1005 0.110 Uiso 1 1 calc GR . . .
C8S C 0.47718(18) 0.31911(19) 1.10146(16) 0.0618(9) Uani 1 1 d . . . .
N9S N 0.50618(16) 0.36330(18) 1.12444(16) 0.0771(9) Uani 1 1 d . . . .
C1S C 0.5047(4) 0.0596(5) 0.8747(3) 0.082(3) Uani 0.520(5) 1 d . P B -2
H1SA H 0.4737 0.0928 0.8596 0.122 Uiso 0.520(5) 1 calc GR P B -2
H1SB H 0.5230 0.0750 0.9118 0.122 Uiso 0.520(5) 1 calc GR P B -2
H1SC H 0.4846 0.0152 0.8790 0.122 Uiso 0.520(5) 1 calc GR P B -2
C2S C 0.5523(3) 0.0532(4) 0.8366(3) 0.0618(19) Uani 0.520(5) 1 d . P B -2
N3S N 0.5900(5) 0.0532(5) 0.8042(4) 0.110(3) Uani 0.520(5) 1 d . P B -2
C4S C 0.5054(4) 0.0004(5) 0.8141(5) 0.103(4) Uani 0.480(5) 1 d . P B -1
H4SA H 0.4607 0.0102 0.8104 0.155 Uiso 0.480(5) 1 calc GR P B -1
H4SB H 0.5197 -0.0033 0.8544 0.155 Uiso 0.480(5) 1 calc GR P B -1
H4SC H 0.5134 -0.0427 0.7949 0.155 Uiso 0.480(5) 1 calc GR P B -1
C5S C 0.5377(5) 0.0534(5) 0.7891(4) 0.085(3) Uani 0.480(5) 1 d . P B -1
N6S N 0.5595(5) 0.0988(5) 0.7659(4) 0.110(3) Uani 0.480(5) 1 d . P B -1

loop_
_atom_site_aniso_label
_atom_site_aniso_U_11
_atom_site_aniso_U_22
_atom_site_aniso_U_33
_atom_site_aniso_U_23
_atom_site_aniso_U_13
_atom_site_aniso_U_12
C1 0.0188(8) 0.0189(9) 0.0190(8) 0.0000(7) 0.0004(7) 0.0028(7)
N1 0.0225(8) 0.0227(8) 0.0184(7) 0.0037(6) -0.0008(6) 0.0006(6)
P1 0.0233(2) 0.0151(2) 0.0167(2) 0.00210(17) 0.00063(17) 0.00186(17)
Ru1 0.01733(7) 0.01468(7) 0.01359(7) 0.00135(5) 0.00056(5) 0.00100(5)
C2 0.0222(9) 0.0176(8) 0.0176(8) 0.0003(7) -0.0002(7) 0.0022(7)
N2 0.0197(7) 0.0197(8) 0.0177(7) -0.0007(6) -0.0015(6) 0.0039(6)
P2 0.0201(2) 0.0183(2) 0.0162(2) 0.00127(17) 0.00122(17) 0.00299(17)
B3 0.0198(9) 0.0185(10) 0.0214(10) 0.0009(8) 0.0001(8) 0.0019(8)
B4 0.0218(10) 0.0219(11) 0.0228(10) 0.0029(8) -0.0009(8) 0.0037(8)
B5 0.0173(9) 0.0259(11) 0.0230(10) 0.0006(8) -0.0014(8) 0.0001(8)
B6 0.0193(9) 0.0221(10) 0.0195(10) -0.0029(8) -0.0010(7) -0.0009(8)
B7 0.0206(10) 0.0205(10) 0.0186(9) 0.0012(8) 0.0004(8) 0.0003(8)
B8 0.0232(10) 0.0228(11) 0.0200(10) 0.0044(8) -0.0002(8) 0.0010(8)
B9 0.0226(10) 0.0273(11) 0.0206(10) 0.0026(8) -0.0030(8) -0.0002(9)
B10 0.0220(10) 0.0241(11) 0.0204(10) 0.0002(8) -0.0017(8) -0.0019(8)
B11 0.0215(10) 0.0201(10) 0.0176(9) -0.0008(8) 0.0002(8) -0.0003(8)
C11 0.0273(10) 0.0270(11) 0.0303(11) 0.0084(8) -0.0052(8) -0.0026(8)
B12 0.0232(10) 0.0255(11) 0.0183(10) 0.0013(8) -0.0009(8) -0.0012(8)
C12 0.0438(15) 0.0320(14) 0.084(2) 0.0181(14) -0.0167(15) -0.0164(12)
C21 0.0225(9) 0.0187(9) 0.0243(9) 0.0014(7) -0.0041(7) 0.0011(7)
C22 0.0368(12) 0.0244(11) 0.0420(13) 0.0063(9) -0.0055(10) -0.0087(9)
C100 0.0288(10) 0.0198(9) 0.0179(9) 0.0031(7) 0.0028(7) 0.0061(7)
C101 0.0276(10) 0.0184(9) 0.0188(9) -0.0002(7) 0.0009(7) 0.0025(7)
C102 0.0434(13) 0.0206(10) 0.0262(10) 0.0039(8) -0.0015(9) -0.0022(9)
C103 0.0592(16) 0.0210(11) 0.0349(12) 0.0004(9) -0.0058(11) -0.0092(10)
C104 0.0536(15) 0.0286(12) 0.0290(11) -0.0080(9) -0.0049(10) -0.0031(11)
C105 0.0425(13) 0.0282(11) 0.0199(9) -0.0031(8) 0.0003(9) 0.0029(9)
C106 0.0325(10) 0.0207(9) 0.0202(9) -0.0004(7) 0.0039(8) 0.0016(8)
C111 0.0243(9) 0.0211(9) 0.0181(8) 0.0008(7) 0.0005(7) -0.0003(7)
C112 0.0307(11) 0.0332(12) 0.0379(12) 0.0146(10) 0.0087(9) 0.0082(9)
C113 0.0262(11) 0.0469(15) 0.0426(14) 0.0152(11) 0.0053(10) 0.0051(10)
C114 0.0288(11) 0.0415(13) 0.0266(10) 0.0069(9) 0.0020(8) -0.0092(9)
C115 0.0362(11) 0.0270(11) 0.0249(10) 0.0068(8) 0.0023(8) -0.0034(9)
C116 0.0285(10) 0.0230(10) 0.0219(9) 0.0023(7) 0.0019(8) 0.0013(8)
C200 0.0211(9) 0.0265(10) 0.0198(9) 0.0016(7) 0.0009(7) 0.0065(7)
C201 0.0365(11) 0.0159(9) 0.0169(8) 0.0002(7) 0.0049(8) 0.0037(8)
C202 0.0392(12) 0.0228(10) 0.0198(9) -0.0025(7) 0.0086(8) -0.0027(8)
C203 0.0618(16) 0.0272(12) 0.0268(11) -0.0021(9) 0.0188(11) -0.0114(11)
C204 0.091(2) 0.0199(11) 0.0237(11) 0.0010(8) 0.0232(12) -0.0003(12)
C205 0.079(2) 0.0260(11) 0.0191(10) 0.0033(8) 0.0074(11) 0.0204(12)
C206 0.0480(13) 0.0241(10) 0.0206(10) 0.0019(8) 0.0036(9) 0.0123(9)
C211 0.0226(9) 0.0206(9) 0.0203(9) 0.0005(7) -0.0007(7) 0.0042(7)
C212 0.0293(10) 0.0250(10) 0.0224(9) -0.0003(8) 0.0005(8) 0.0030(8)
C213 0.0351(11) 0.0306(11) 0.0234(10) -0.0046(8) -0.0026(8) 0.0083(9)
C214 0.0344(11) 0.0255(11) 0.0336(11) -0.0056(9) -0.0096(9) 0.0038(9)
C215 0.0291(11) 0.0309(11) 0.0350(12) -0.0002(9) -0.0035(9) -0.0054(9)
C216 0.0241(10) 0.0298(11) 0.0233(9) 0.0013(8) -0.0008(8) 0.0003(8)
C1' 0.0201(8) 0.0179(9) 0.0188(8) -0.0006(7) 0.0012(7) 0.0019(7)
C2' 0.0250(10) 0.0210(9) 0.0254(10) -0.0001(7) -0.0021(8) 0.0039(7)
B3' 0.0207(10) 0.0228(10) 0.0173(9) -0.0015(8) 0.0003(7) -0.0006(8)
B4' 0.0230(10) 0.0211(10) 0.0197(10) -0.0004(8) 0.0007(8) 0.0017(8)
B5' 0.0221(10) 0.0267(11) 0.0237(11) -0.0029(9) 0.0032(8) 0.0034(9)
B6' 0.0242(10) 0.0199(10) 0.0275(11) -0.0015(8) 0.0003(9) 0.0044(8)
B7' 0.0251(10) 0.0194(10) 0.0223(10) -0.0026(8) -0.0020(8) 0.0028(8)
B8' 0.0258(11) 0.0235(11) 0.0185(10) -0.0007(8) -0.0001(8) 0.0017(8)
B9' 0.0274(11) 0.0296(12) 0.0231(11) -0.0020(9) 0.0044(9) 0.0014(9)
B10' 0.0281(11) 0.0273(12) 0.0265(11) -0.0068(9) 0.0017(9) 0.0072(9)
B11' 0.0300(12) 0.0198(11) 0.0294(12) -0.0058(9) -0.0004(9) 0.0032(9)
B12' 0.0289(11) 0.0267(12) 0.0231(11) -0.0076(9) 0.0011(9) 0.0040(9)
C10S 0.071(3) 0.059(2) 0.046(2) -0.0145(17) -0.0138(18) -0.0051(19)
C11S 0.067(2) 0.066(2) 0.072(2) -0.002(2) -0.0082(19) -0.0222(19)
N12S 0.085(3) 0.119(4) 0.073(3) 0.035(3) -0.016(2) -0.052(3)
C11T 0.045(14) 0.011(9) 0.29(6) -0.005(17) 0.01(2) 0.000(8)
N12T 0.085(3) 0.119(4) 0.073(3) 0.035(3) -0.016(2) -0.052(3)
C7S 0.080(3) 0.060(2) 0.086(3) 0.017(2) 0.035(2) 0.0060(19)
C8S 0.067(2) 0.052(2) 0.068(2) 0.0076(17) 0.0164(17) 0.0126(17)
N9S 0.077(2) 0.060(2) 0.094(3) 0.0018(18) 0.0116(19) 0.0100(17)
C1S 0.060(4) 0.116(7) 0.066(5) 0.024(5) -0.011(4) -0.026(4)
C2S 0.069(4) 0.057(4) 0.057(4) 0.005(3) -0.010(3) -0.033(3)
N3S 0.136(6) 0.115(6) 0.081(4) -0.039(3) 0.017(4) -0.073(5)
C4S 0.058(5) 0.077(6) 0.173(11) 0.071(7) -0.009(6) -0.015(4)
C5S 0.090(7) 0.086(6) 0.082(6) -0.012(5) 0.017(5) -0.063(5)
N6S 0.136(6) 0.115(6) 0.081(4) -0.039(3) 0.017(4) -0.073(5)

loop_
_atom_type_symbol
_atom_type_description
_atom_type_scat_dispersion_real
_atom_type_scat_dispersion_imag
_atom_type_scat_source
C C 0.0033 0.0016 'International Tables Vol C Tables 4.2.6.8 and 6.1.1.4'
H H 0.0000 0.0000 'International Tables Vol C Tables 4.2.6.8 and 6.1.1.4'
B B 0.0013 0.0007 'International Tables Vol C Tables 4.2.6.8 and 6.1.1.4'
N N 0.0061 0.0033 'International Tables Vol C Tables 4.2.6.8 and 6.1.1.4'
P P 0.1023 0.0942 'International Tables Vol C Tables 4.2.6.8 and 6.1.1.4'
Ru Ru -1.2594 0.8363 'International Tables Vol C Tables 4.2.6.8 and 6.1.1.4'

loop_
_geom_angle_atom_site_label_1
_geom_angle_atom_site_label_2
_geom_angle_atom_site_label_3
_geom_angle
B3 C1 C2 60.52(12)
B3 C1 B4 62.77(12)
B3 C1 B5 113.24(15)
B4 C1 C2 112.65(15)
B5 C1 C2 113.31(14)
B5 C1 B4 62.09(13)
B6 C1 C2 61.24(12)
B6 C1 B3 111.09(15)
B6 C1 B4 113.31(15)
B6 C1 B5 63.06(13)
C1' C1 C2 112.94(14)
C1' C1 B3 118.59(15)
C1' C1 B4 124.42(16)
C1' C1 B5 122.34(16)
C1' C1 B6 115.59(16)
C11 N1 Ru1 174.30(18)
C100 P1 Ru1 103.77(7)
C101 P1 Ru1 121.81(7)
C101 P1 C100 103.87(9)
C101 P1 C111 101.15(9)
C111 P1 Ru1 120.86(7)
C111 P1 C100 102.74(9)
N1 Ru1 P1 84.46(5)
N1 Ru1 C2 85.46(7)
N1 Ru1 P2 91.83(5)
N1 Ru1 B3' 96.35(8)
C2 Ru1 P1 99.73(5)
C2 Ru1 P2 175.89(5)
N2 Ru1 N1 176.47(7)
N2 Ru1 P1 92.86(5)
N2 Ru1 C2 92.74(7)
N2 Ru1 P2 90.13(4)
N2 Ru1 B3' 86.48(8)
P2 Ru1 P1 83.051(17)
B3' Ru1 P1 176.02(6)
B3' Ru1 C2 84.22(7)
B3' Ru1 P2 93.02(6)
C1 C2 Ru1 115.97(11)
C1 C2 B6 57.64(11)
B3 C2 C1 58.55(11)
B3 C2 Ru1 119.53(12)
B3 C2 B6 106.50(14)
B6 C2 Ru1 118.30(12)
B7 C2 C1 105.37(13)
B7 C2 Ru1 129.35(13)
B7 C2 B3 60.38(12)
B7 C2 B6 107.87(14)
B7 C2 B11 60.68(12)
B11 C2 C1 104.82(13)
B11 C2 Ru1 128.09(12)
B11 C2 B3 108.46(14)
B11 C2 B6 59.92(12)
C21 N2 Ru1 179.52(18)
C200 P2 Ru1 108.42(6)
C201 P2 Ru1 120.21(7)
C201 P2 C200 100.98(9)
C211 P2 Ru1 118.90(6)
C211 P2 C200 103.66(9)
C211 P2 C201 102.16(9)
C1 B3 C2 60.93(12)
C1 B3 H3 122.8(13)
C1 B3 B4 58.85(12)
C1 B3 B7 106.56(15)
C1 B3 B8 105.69(15)
C2 B3 H3 119.1(12)
C2 B3 B4 109.78(15)
C2 B3 B7 59.53(12)
C2 B3 B8 109.02(15)
B4 B3 H3 122.0(13)
B7 B3 H3 121.5(13)
B7 B3 B4 108.89(15)
B7 B3 B8 60.97(12)
B8 B3 H3 123.1(13)
B8 B3 B4 59.77(13)
C1 B4 B3 58.38(12)
C1 B4 H4 119.1(14)
C1 B4 B5 58.75(12)
C1 B4 B8 105.15(15)
C1 B4 B9 105.29(16)
B3 B4 H4 121.7(14)
B5 B4 B3 106.99(15)
B5 B4 H4 118.8(14)
B5 B4 B8 108.18(16)
B5 B4 B9 60.07(13)
B8 B4 B3 59.56(12)
B8 B4 H4 127.0(14)
B8 B4 B9 60.34(13)
B9 B4 B3 107.35(16)
B9 B4 H4 125.6(14)
C1 B5 B4 59.16(12)
C1 B5 H5 118.7(13)
C1 B5 B6 57.89(11)
C1 B5 B9 105.62(16)
C1 B5 B10 104.98(15)
B4 B5 H5 120.3(14)
B4 B5 B6 106.77(15)
B4 B5 B9 60.09(13)
B6 B5 H5 120.2(13)
B9 B5 H5 126.9(13)
B9 B5 B6 107.24(16)
B10 B5 B4 108.21(17)
B10 B5 H5 126.2(14)
B10 B5 B6 59.48(13)
B10 B5 B9 60.42(13)
C1 B6 C2 61.12(12)
C1 B6 B5 59.05(12)
C1 B6 H6 117.1(13)
C1 B6 B10 106.21(15)
C1 B6 B11 107.30(16)
C2 B6 B5 109.96(15)
C2 B6 H6 118.8(13)
C2 B6 B10 109.19(16)
B5 B6 H6 118.6(13)
B10 B6 B5 59.89(13)
B10 B6 H6 126.1(13)
B11 B6 C2 59.61(12)
B11 B6 B5 109.46(16)
B11 B6 H6 126.2(13)
B11 B6 B10 61.28(13)
C2 B7 B3 60.09(12)
C2 B7 H7 116.2(12)
C2 B7 B8 108.64(15)
C2 B7 B11 59.76(12)
C2 B7 B12 108.61(15)
B3 B7 H7 119.1(13)
B3 B7 B8 59.95(12)
B3 B7 B11 107.51(16)
B3 B7 B12 107.66(16)
B8 B7 H7 124.6(13)
B11 B7 H7 121.3(13)
B11 B7 B8 108.46(15)
B11 B7 B12 60.66(12)
B12 B7 H7 126.5(13)
B12 B7 B8 59.91(13)
B3 B8 B4 60.67(12)
B3 B8 B7 59.08(12)
B3 B8 H8 120.6(12)
B3 B8 B9 107.89(16)
B3 B8 B12 106.90(15)
B4 B8 B7 108.09(15)
B4 B8 H8 121.1(12)
B4 B8 B9 59.93(13)
B4 B8 B12 107.84(16)
B7 B8 H8 121.3(12)
B9 B8 B7 107.87(16)
B9 B8 H8 123.1(12)
B12 B8 B7 59.83(12)
B12 B8 H8 123.3(12)
B12 B8 B9 59.92(13)
B4 B9 B8 59.73(13)
B4 B9 H9 119.5(14)
B4 B9 B10 107.36(15)
B4 B9 B12 107.72(15)
B5 B9 B4 59.84(13)
B5 B9 B8 107.51(15)
B5 B9 H9 119.3(14)
B5 B9 B10 59.59(13)
B5 B9 B12 107.70(15)
B8 B9 H9 123.2(14)
B10 B9 B8 107.55(16)
B10 B9 H9 122.8(14)
B12 B9 B8 59.95(13)
B12 B9 H9 125.0(14)
B12 B9 B10 59.97(13)
B5 B10 B9 59.99(13)
B5 B10 H10 120.4(14)
B5 B10 B11 108.21(15)
B5 B10 B12 107.97(16)
B6 B10 B5 60.63(12)
B6 B10 B9 107.81(16)
B6 B10 H10 118.1(13)
B6 B10 B11 58.97(12)
B6 B10 B12 106.87(15)
B9 B10 H10 125.3(13)
B9 B10 B11 108.08(16)
B11 B10 H10 120.0(13)
B12 B10 B9 59.91(13)
B12 B10 H10 125.1(13)
B12 B10 B11 60.06(13)
C2 B11 B6 60.47(12)
C2 B11 B7 59.55(12)
C2 B11 B10 108.65(15)
C2 B11 H11 118.0(13)
C2 B11 B12 108.12(15)
B6 B11 B7 107.42(16)
B6 B11 B10 59.75(12)
B6 B11 H11 120.3(13)
B6 B11 B12 107.26(16)
B7 B11 B10 108.04(16)
B7 B11 H11 121.6(13)
B7 B11 B12 60.25(12)
B10 B11 H11 123.7(13)
B12 B11 B10 59.77(13)
B12 B11 H11 125.1(13)
N1 C11 C12 178.5(2)
B7 B12 B8 60.26(12)
B7 B12 B9 108.38(16)
B7 B12 B10 107.43(15)
B7 B12 B11 59.09(12)
B7 B12 H12 121.7(13)
B8 B12 B10 107.80(16)
B8 B12 B11 107.49(15)
B8 B12 H12 123.6(13)
B9 B12 B8 60.13(13)
B9 B12 B10 60.11(13)
B9 B12 B11 108.33(16)
B9 B12 H12 122.6(13)
B10 B12 B11 60.17(13)
B10 B12 H12 120.9(13)
B11 B12 H12 120.1(13)
C11 C12 H12A 109.5
C11 C12 H12B 109.5
C11 C12 H12C 109.5
H12A C12 H12B 109.5
H12A C12 H12C 109.5
H12B C12 H12C 109.5
N2 C21 C22 177.3(2)
C21 C22 H22A 109.5
C21 C22 H22B 109.5
C21 C22 H22C 109.5
H22A C22 H22B 109.5
H22A C22 H22C 109.5
H22B C22 H22C 109.5
P1 C100 H10A 110.2
P1 C100 H10B 110.2
H10A C100 H10B 108.5
C200 C100 P1 107.41(13)
C200 C100 H10A 110.2
C200 C100 H10B 110.2
C102 C101 P1 122.23(15)
C102 C101 C106 118.28(19)
C106 C101 P1 119.22(15)
C101 C102 H102 119.6
C103 C102 C101 120.7(2)
C103 C102 H102 119.6
C102 C103 H103 119.9
C104 C103 C102 120.1(2)
C104 C103 H103 119.9
C103 C104 H104 120.1
C103 C104 C105 119.9(2)
C105 C104 H104 120.1
C104 C105 H105 120.0
C106 C105 C104 120.0(2)
C106 C105 H105 120.0
C101 C106 H106 119.5
C105 C106 C101 120.9(2)
C105 C106 H106 119.5
C112 C111 P1 121.90(16)
C116 C111 P1 120.10(15)
C116 C111 C112 117.93(19)
C111 C112 H112 119.5
C113 C112 C111 121.0(2)
C113 C112 H112 119.5
C112 C113 H113 119.9
C114 C113 C112 120.2(2)
C114 C113 H113 119.9
C113 C114 H114 120.1
C115 C114 C113 119.8(2)
C115 C114 H114 120.1
C114 C115 H115 119.9
C114 C115 C116 120.1(2)
C116 C115 H115 119.9
C111 C116 H116 119.5
C115 C116 C111 121.0(2)
C115 C116 H116 119.5
P2 C200 H20A 110.2
P2 C200 H20B 110.2
C100 C200 P2 107.65(13)
C100 C200 H20A 110.2
C100 C200 H20B 110.2
H20A C200 H20B 108.5
C202 C201 P2 121.07(15)
C202 C201 C206 118.7(2)
C206 C201 P2 120.20(17)
C201 C202 H202 119.7
C201 C202 C203 120.5(2)
C203 C202 H202 119.7
C202 C203 H203 119.9
C204 C203 C202 120.2(3)
C204 C203 H203 119.9
C203 C204 H204 120.1
C205 C204 C203 119.9(2)
C205 C204 H204 120.1
C204 C205 H205 119.7
C204 C205 C206 120.5(2)
C206 C205 H205 119.7
C201 C206 H206 119.9
C205 C206 C201 120.2(2)
C205 C206 H206 119.9
C212 C211 P2 120.77(16)
C216 C211 P2 120.72(15)
C216 C211 C212 118.18(19)
C211 C212 H212 119.6
C213 C212 C211 120.8(2)
C213 C212 H212 119.6
C212 C213 H213 119.8
C214 C213 C212 120.4(2)
C214 C213 H213 119.8
C213 C214 H214 120.2
C213 C214 C215 119.6(2)
C215 C214 H214 120.2
C214 C215 H215 119.9
C214 C215 C216 120.3(2)
C216 C215 H215 119.9
C211 C216 H216 119.7
C215 C216 C211 120.7(2)
C215 C216 H216 119.7
C1 C1' C2' 116.46(16)
C1 C1' B3' 112.03(15)
C1 C1' B4' 122.63(16)
C1 C1' B5' 124.04(16)
C1 C1' B6' 117.96(15)
C2' C1' B3' 63.36(12)
C2' C1' B4' 109.30(14)
C2' C1' B5' 110.33(15)
C2' C1' B6' 61.87(12)
B4' C1' B3' 61.20(12)
B4' C1' B5' 62.85(13)
B4' C1' B6' 113.11(15)
B5' C1' B3' 115.38(15)
B5' C1' B6' 61.52(13)
B6' C1' B3' 117.29(14)
C1' C2' H2' 117.2(14)
C1' C2' B3' 63.64(12)
C1' C2' B6' 62.44(12)
C1' C2' B7' 112.63(16)
C1' C2' B11' 112.43(17)
B3' C2' H2' 117.3(14)
B6' C2' H2' 112.9(14)
B6' C2' B3' 118.02(16)
B7' C2' H2' 122.0(14)
B7' C2' B3' 62.69(12)
B7' C2' B6' 115.35(17)
B7' C2' B11' 63.75(14)
B11' C2' H2' 117.7(14)
B11' C2' B3' 117.04(16)
B11' C2' B6' 62.05(13)
C1' B3' Ru1 114.84(12)
C1' B3' B7' 97.89(14)
C2' B3' Ru1 119.26(13)
C2' B3' C1' 53.00(11)
C2' B3' B7' 54.92(11)
B4' B3' Ru1 124.95(13)
B4' B3' C1' 56.32(11)
B4' B3' C2' 97.47(14)
B4' B3' B7' 103.03(15)
B7' B3' Ru1 131.19(14)
B8' B3' Ru1 139.01(14)
B8' B3' C1' 100.12(14)
B8' B3' C2' 98.40(15)
B8' B3' B4' 58.80(12)
B8' B3' B7' 58.37(13)
C1' B4' B3' 62.48(12)
C1' B4' H4' 119.0(13)
C1' B4' B5' 58.93(12)
C1' B4' B8' 105.95(16)
C1' B4' B9' 105.12(16)
B3' B4' H4' 118.1(13)
B5' B4' B3' 113.15(16)
B5' B4' H4' 116.4(13)
B8' B4' B3' 60.54(13)
B8' B4' H4' 127.6(13)
B8' B4' B5' 108.93(16)
B8' B4' B9' 60.52(13)
B9' B4' B3' 111.35(16)
B9' B4' H4' 124.4(13)
B9' B4' B5' 59.92(13)
C1' B5' B4' 58.22(12)
C1' B5' H5' 116.6(14)
C1' B5' B6' 59.81(13)
C1' B5' B9' 104.21(16)
C1' B5' B10' 105.02(16)
B4' B5' H5' 119.9(14)
B6' B5' B4' 107.95(16)
B6' B5' H5' 118.1(14)
B6' B5' B9' 107.26(16)
B6' B5' B10' 59.21(14)
B9' B5' B4' 59.45(13)
B9' B5' H5' 129.6(14)
B9' B5' B10' 60.02(14)
B10' B5' B4' 107.52(16)
B10' B5' H5' 128.2(14)
C1' B6' B5' 58.67(12)
C1' B6' H6' 118.8(13)
C1' B6' B10' 105.36(16)
C1' B6' B11' 103.75(15)
C2' B6' C1' 55.69(11)
C2' B6' B5' 103.17(16)
C2' B6' H6' 119.4(13)
C2' B6' B10' 104.31(16)
C2' B6' B11' 58.08(13)
B5' B6' H6' 124.4(13)
B10' B6' B5' 60.77(14)
B10' B6' H6' 129.8(13)
B10' B6' B11' 60.52(14)
B11' B6' B5' 108.30(17)
B11' B6' H6' 123.8(13)
C2' B7' B3' 62.39(12)
C2' B7' H7' 119.0(13)
C2' B7' B8' 105.22(16)
C2' B7' B11' 58.76(13)
C2' B7' B12' 104.40(16)
B3' B7' H7' 116.5(13)
B8' B7' B3' 60.13(13)
B8' B7' H7' 127.2(13)
B8' B7' B11' 107.98(17)
B8' B7' B12' 60.21(14)
B11' B7' B3' 112.64(15)
B11' B7' H7' 118.7(13)
B12' B7' B3' 110.63(16)
B12' B7' H7' 126.3(13)
B12' B7' B11' 59.38(14)
B3' B8' H8' 118.9(14)
B4' B8' B3' 60.66(12)
B4' B8' H8' 122.7(14)
B4' B8' B9' 59.79(13)
B4' B8' B12' 107.69(16)
B7' B8' B3' 61.50(13)
B7' B8' B4' 106.81(16)
B7' B8' H8' 122.5(14)
B7' B8' B9' 107.63(16)
B7' B8' B12' 60.30(14)
B9' B8' B3' 110.85(15)
B9' B8' H8' 121.0(14)
B12' B8' B3' 111.85(17)
B12' B8' H8' 120.6(14)
B12' B8' B9' 59.98(14)
B4' B9' B5' 60.63(13)
B4' B9' B8' 59.69(13)
B4' B9' H9' 121.4(14)
B4' B9' B10' 108.63(17)
B4' B9' B12' 107.56(17)
B5' B9' B8' 108.83(17)
B5' B9' H9' 120.6(13)
B5' B9' B10' 60.24(14)
B5' B9' B12' 108.57(18)
B8' B9' H9' 121.7(14)
B8' B9' B10' 108.97(18)
B10' B9' H9' 121.1(14)
B12' B9' B8' 59.93(13)
B12' B9' H9' 122.3(14)
B12' B9' B10' 60.59(14)
B5' B10' H10' 119.1(14)
B5' B10' B12' 107.41(16)
B6' B10' B5' 60.02(13)
B6' B10' B9' 107.69(17)
B6' B10' H10' 118.2(14)
B6' B10' B11' 60.10(14)
B6' B10' B12' 107.67(17)
B9' B10' B5' 59.74(14)
B9' B10' H10' 123.8(15)
B9' B10' B12' 59.63(14)
B11' B10' B5' 107.39(17)
B11' B10' B9' 106.70(17)
B11' B10' H10' 123.1(14)
B11' B10' B12' 59.19(14)
B12' B10' H10' 126.0(14)
C2' B11' B6' 59.86(13)
C2' B11' B7' 57.49(12)
C2' B11' B10' 104.78(16)
C2' B11' H11' 114.7(13)
C2' B11' B12' 104.04(16)
B6' B11' B7' 108.37(16)
B6' B11' B10' 59.37(14)
B6' B11' H11' 117.8(13)
B7' B11' H11' 117.2(13)
B10' B11' B7' 108.70(17)
B10' B11' H11' 130.5(13)
B12' B11' B6' 108.48(17)
B12' B11' B7' 60.17(14)
B12' B11' B10' 60.92(14)
B12' B11' H11' 129.9(13)
B7' B12' B10' 108.10(17)
B7' B12' H12' 118.7(14)
B8' B12' B7' 59.49(13)
B8' B12' B9' 60.09(13)
B8' B12' B10' 108.44(16)
B8' B12' H12' 120.1(14)
B9' B12' B7' 107.08(16)
B9' B12' B10' 59.77(14)
B9' B12' H12' 124.8(14)
B10' B12' H12' 124.4(14)
B11' B12' B7' 60.45(14)
B11' B12' B8' 108.27(16)
B11' B12' B9' 107.37(17)
B11' B12' B10' 59.89(14)
B11' B12' H12' 120.9(14)
H10C C10S H10D 109.5
H10C C10S H10E 109.5
H10D C10S H10E 109.5
C11S C10S H10C 109.5
C11S C10S H10D 109.5
C11S C10S H10E 109.5
N12S C11S C10S 178.0(5)
N12T C11T C11S 168(4)
H7SA C7S H7SB 109.5
H7SA C7S H7SC 109.5
H7SB C7S H7SC 109.5
C8S C7S H7SA 109.5
C8S C7S H7SB 109.5
C8S C7S H7SC 109.5
N9S C8S C7S 179.3(5)
H1SA C1S H1SB 109.5
H1SA C1S H1SC 109.5
H1SB C1S H1SC 109.5
C2S C1S H1SA 109.5
C2S C1S H1SB 109.5
C2S C1S H1SC 109.5
N3S C2S C1S 174.6(10)
H4SA C4S H4SB 109.5
H4SA C4S H4SC 109.5
H4SB C4S H4SC 109.5
C5S C4S H4SA 109.5
C5S C4S H4SB 109.5
C5S C4S H4SC 109.5
N6S C5S C4S 174.0(12)

loop_
_geom_bond_atom_site_label_1
_geom_bond_atom_site_label_2
_geom_bond_distance
C1 C2 1.757(3)
C1 B3 1.714(3)
C1 B4 1.723(3)
C1 B5 1.716(3)
C1 B6 1.695(3)
C1 C1' 1.524(3)
N1 Ru1 2.0188(17)
N1 C11 1.142(3)
P1 Ru1 2.4256(5)
P1 C100 1.8461(19)
P1 C101 1.830(2)
P1 C111 1.832(2)
Ru1 C2 2.1716(18)
Ru1 N2 1.9943(17)
Ru1 P2 2.3473(5)
Ru1 B3' 2.143(2)
C2 B3 1.750(3)
C2 B6 1.759(3)
C2 B7 1.740(3)
C2 B11 1.744(3)
N2 C21 1.147(3)
P2 C200 1.849(2)
P2 C201 1.839(2)
P2 C211 1.830(2)
B3 H3 1.09(2)
B3 B4 1.790(3)
B3 B7 1.755(3)
B3 B8 1.771(3)
B4 H4 1.03(2)
B4 B5 1.773(3)
B4 B8 1.774(3)
B4 B9 1.778(3)
B5 H5 1.06(2)
B5 B6 1.784(3)
B5 B9 1.777(3)
B5 B10 1.770(3)
B6 H6 1.06(2)
B6 B10 1.763(3)
B6 B11 1.749(3)
B7 H7 1.08(2)
B7 B8 1.788(3)
B7 B11 1.760(3)
B7 B12 1.781(3)
B8 H8 1.14(2)
B8 B9 1.785(3)
B8 B12 1.782(3)
B9 H9 1.07(2)
B9 B10 1.785(3)
B9 B12 1.782(3)
B10 H10 1.06(2)
B10 B11 1.790(3)
B10 B12 1.783(3)
B11 H11 1.04(2)
B11 B12 1.788(3)
C11 C12 1.463(3)
B12 H12 1.12(3)
C12 H12A 0.9800
C12 H12B 0.9800
C12 H12C 0.9800
C21 C22 1.460(3)
C22 H22A 0.9800
C22 H22B 0.9800
C22 H22C 0.9800
C100 H10A 0.9900
C100 H10B 0.9900
C100 C200 1.531(3)
C101 C102 1.397(3)
C101 C106 1.401(3)
C102 H102 0.9500
C102 C103 1.390(3)
C103 H103 0.9500
C103 C104 1.386(3)
C104 H104 0.9500
C104 C105 1.388(3)
C105 H105 0.9500
C105 C106 1.385(3)
C106 H106 0.9500
C111 C112 1.395(3)
C111 C116 1.394(3)
C112 H112 0.9500
C112 C113 1.386(3)
C113 H113 0.9500
C113 C114 1.382(3)
C114 H114 0.9500
C114 C115 1.377(3)
C115 H115 0.9500
C115 C116 1.391(3)
C116 H116 0.9500
C200 H20A 0.9900
C200 H20B 0.9900
C201 C202 1.394(3)
C201 C206 1.402(3)
C202 H202 0.9500
C202 C203 1.397(3)
C203 H203 0.9500
C203 C204 1.383(4)
C204 H204 0.9500
C204 C205 1.381(4)
C205 H205 0.9500
C205 C206 1.394(3)
C206 H206 0.9500
C211 C212 1.399(3)
C211 C216 1.395(3)
C212 H212 0.9500
C212 C213 1.393(3)
C213 H213 0.9500
C213 C214 1.372(3)
C214 H214 0.9500
C214 C215 1.391(3)
C215 H215 0.9500
C215 C216 1.392(3)
C216 H216 0.9500
C1' C2' 1.625(3)
C1' B3' 1.823(3)
C1' B4' 1.711(3)
C1' B5' 1.724(3)
C1' B6' 1.744(3)
C2' H2' 1.02(3)
C2' B3' 1.819(3)
C2' B6' 1.735(3)
C2' B7' 1.680(3)
C2' B11' 1.703(3)
B3' B4' 1.802(3)
B3' B7' 1.824(3)
B3' B8' 1.800(3)
B4' H4' 1.10(2)
B4' B5' 1.791(3)
B4' B8' 1.768(3)
B4' B9' 1.770(3)
B5' H5' 1.06(2)
B5' B6' 1.774(3)
B5' B9' 1.778(3)
B5' B10' 1.787(3)
B6' H6' 1.11(2)
B6' B10' 1.759(4)
B6' B11' 1.772(3)
B7' H7' 1.07(2)
B7' B8' 1.767(3)
B7' B11' 1.786(3)
B7' B12' 1.782(3)
B8' H8' 1.03(3)
B8' B9' 1.783(3)
B8' B12' 1.780(3)
B9' H9' 1.08(3)
B9' B10' 1.784(4)
B9' B12' 1.781(4)
B10' H10' 1.05(3)
B10' B11' 1.780(4)
B10' B12' 1.798(3)
B11' H11' 1.12(3)
B11' B12' 1.767(4)
B12' H12' 1.06(3)
C10S H10C 0.9800
C10S H10D 0.9800
C10S H10E 0.9800
C10S C11S 1.415(6)
C11S N12S 1.147(5)
C11S C11T 1.51(5)
C11T N12T 0.92(6)
C7S H7SA 0.9800
C7S H7SB 0.9800
C7S H7SC 0.9800
C7S C8S 1.459(6)
C8S N9S 1.176(5)
C1S H1SA 0.9800
C1S H1SB 0.9800
C1S H1SC 0.9800
C1S C2S 1.422(11)
C2S N3S 1.157(11)
C4S H4SA 0.9800
C4S H4SB 0.9800
C4S H4SC 0.9800
C4S C5S 1.406(11)
C5S N6S 1.163(12)

loop_
_geom_torsion_atom_site_label_1
_geom_torsion_atom_site_label_2
_geom_torsion_atom_site_label_3
_geom_torsion_atom_site_label_4
_geom_torsion
C1 C2 B3 B4 34.03(14)
C1 C2 B3 B7 134.84(15)
C1 C2 B3 B8 97.80(16)
C1 C2 B6 B5 -34.40(14)
C1 C2 B6 B10 -98.38(16)
C1 C2 B6 B11 -135.81(15)
C1 C2 B7 B3 -38.85(13)
C1 C2 B7 B8 -2.34(19)
C1 C2 B7 B11 98.63(15)
C1 C2 B7 B12 61.26(18)
C1 C2 B11 B6 37.52(13)
C1 C2 B11 B7 -99.54(15)
C1 C2 B11 B10 0.87(19)
C1 C2 B11 B12 -62.47(18)
C1 B3 B4 B5 34.41(14)
C1 B3 B4 B8 135.88(16)
C1 B3 B4 B9 97.59(17)
C1 B3 B7 C2 40.28(13)
C1 B3 B7 B8 -99.08(16)
C1 B3 B7 B11 2.52(18)
C1 B3 B7 B12 -61.44(18)
C1 B3 B8 B4 -38.23(14)
C1 B3 B8 B7 100.52(16)
C1 B3 B8 B9 0.0(2)
C1 B3 B8 B12 63.11(19)
C1 B4 B5 B6 34.26(14)
C1 B4 B5 B9 134.85(16)
C1 B4 B5 B10 96.92(16)
C1 B4 B8 B3 37.89(14)
C1 B4 B8 B7 1.4(2)
C1 B4 B8 B9 -99.22(17)
C1 B4 B8 B12 -61.86(18)
C1 B4 B9 B5 -38.93(14)
C1 B4 B9 B8 98.99(16)
C1 B4 B9 B10 -1.6(2)
C1 B4 B9 B12 61.65(19)
C1 B5 B6 C2 35.23(14)
C1 B5 B6 B10 136.40(17)
C1 B5 B6 B11 98.97(17)
C1 B5 B9 B4 39.20(14)
C1 B5 B9 B8 1.8(2)
C1 B5 B9 B10 -98.62(16)
C1 B5 B9 B12 -61.40(19)
C1 B5 B10 B6 -37.20(14)
C1 B5 B10 B9 99.71(17)
C1 B5 B10 B11 -1.1(2)
C1 B5 B10 B12 62.45(18)
C1 B6 B10 B5 38.02(15)
C1 B6 B10 B9 -0.4(2)
C1 B6 B10 B11 -101.17(17)
C1 B6 B10 B12 -63.47(19)
C1 B6 B11 C2 -39.74(13)
C1 B6 B11 B7 -1.75(19)
C1 B6 B11 B10 99.37(16)
C1 B6 B11 B12 61.70(18)
C1 C1' C2' B3' 102.65(17)
C1 C1' C2' B6' -109.14(18)
C1 C1' C2' B7' 143.06(17)
C1 C1' C2' B11' -147.20(17)
C1 C1' B3' Ru1 -0.6(2)
C1 C1' B3' C2' -109.56(18)
C1 C1' B3' B4' 116.19(17)
C1 C1' B3' B7' -143.37(16)
C1 C1' B3' B8' 157.50(16)
C1 C1' B4' B3' -98.99(18)
C1 C1' B4' B5' 114.75(19)
C1 C1' B4' B8' -142.45(17)
C1 C1' B4' B9' 154.49(17)
C1 C1' B5' B4' -112.6(2)
C1 C1' B5' B6' 106.10(19)
C1 C1' B5' B9' -151.96(18)
C1 C1' B5' B10' 145.80(18)
C1 C1' B6' C2' 106.75(19)
C1 C1' B6' B5' -115.66(18)
C1 C1' B6' B10' -156.19(17)
C1 C1' B6' B11' 141.07(17)
P1 C100 C200 P2 -59.12(15)
P1 C101 C102 C103 -173.9(2)
P1 C101 C106 C105 173.05(17)
P1 C111 C112 C113 -177.3(2)
P1 C111 C116 C115 177.16(16)
Ru1 P1 C100 C200 51.18(14)
Ru1 P1 C101 C102 81.17(19)
Ru1 P1 C101 C106 -92.90(17)
Ru1 P1 C111 C112 -143.71(17)
Ru1 P1 C111 C116 39.32(18)
Ru1 C2 B3 C1 104.08(14)
Ru1 C2 B3 B4 138.11(14)
Ru1 C2 B3 B7 -121.07(15)
Ru1 C2 B3 B8 -158.12(13)
Ru1 C2 B6 C1 -104.33(14)
Ru1 C2 B6 B5 -138.73(13)
Ru1 C2 B6 B10 157.29(13)
Ru1 C2 B6 B11 119.86(15)
Ru1 C2 B7 B3 105.49(17)
Ru1 C2 B7 B8 142.00(14)
Ru1 C2 B7 B11 -117.04(17)
Ru1 C2 B7 B12 -154.40(14)
Ru1 C2 B11 B6 -104.01(17)
Ru1 C2 B11 B7 118.93(17)
Ru1 C2 B11 B10 -140.66(14)
Ru1 C2 B11 B12 156.00(14)
Ru1 P2 C200 C100 39.68(14)
Ru1 P2 C201 C202 16.16(19)
Ru1 P2 C201 C206 -164.68(14)
Ru1 P2 C211 C212 -104.55(16)
Ru1 P2 C211 C216 68.77(17)
Ru1 B3' B4' C1' 98.63(16)
Ru1 B3' B4' B5' 129.79(16)
Ru1 B3' B4' B8' -130.80(18)
Ru1 B3' B4' B9' -164.93(14)
Ru1 B3' B7' C2' -100.33(19)
Ru1 B3' B7' B8' 129.72(19)
Ru1 B3' B7' B11' -131.87(18)
Ru1 B3' B7' B12' 163.77(15)
Ru1 B3' B8' B4' 108.9(2)
Ru1 B3' B8' B7' -118.1(2)
Ru1 B3' B8' B9' 142.63(18)
Ru1 B3' B8' B12' -152.46(17)
C2 C1 B3 B4 -142.03(15)
C2 C1 B3 B7 -39.61(13)
C2 C1 B3 B8 -103.36(16)
C2 C1 B4 B3 35.48(14)
C2 C1 B4 B5 -105.32(16)
C2 C1 B4 B8 -3.0(2)
C2 C1 B4 B9 -65.75(19)
C2 C1 B5 B4 104.25(17)
C2 C1 B5 B6 -36.23(15)
C2 C1 B5 B9 64.60(19)
C2 C1 B5 B10 1.7(2)
C2 C1 B6 B5 141.74(15)
C2 C1 B6 B10 103.33(16)
C2 C1 B6 B11 39.03(13)
C2 C1 C1' C2' -70.3(2)
C2 C1 C1' B3' -0.1(2)
C2 C1 C1' B4' 68.9(2)
C2 C1 C1' B5' 146.10(17)
C2 C1 C1' B6' -140.93(16)
C2 B3 B4 C1 -34.86(14)
C2 B3 B4 B5 -0.4(2)
C2 B3 B4 B8 101.03(17)
C2 B3 B4 B9 62.73(19)
C2 B3 B7 B8 -139.36(16)
C2 B3 B7 B11 -37.76(13)
C2 B3 B7 B12 -101.73(16)
C2 B3 B8 B4 -102.32(17)
C2 B3 B8 B7 36.43(15)
C2 B3 B8 B9 -64.1(2)
C2 B3 B8 B12 -1.0(2)
C2 B6 B10 B5 102.47(17)
C2 B6 B10 B9 64.1(2)
C2 B6 B10 B11 -36.73(15)
C2 B6 B10 B12 1.0(2)
C2 B6 B11 B7 37.99(13)
C2 B6 B11 B10 139.11(16)
C2 B6 B11 B12 101.43(16)
C2 B7 B8 B3 -36.57(14)
C2 B7 B8 B4 0.6(2)
C2 B7 B8 B9 63.98(19)
C2 B7 B8 B12 101.18(17)
C2 B7 B11 B6 -38.40(13)
C2 B7 B11 B10 -101.46(16)
C2 B7 B11 B12 -138.71(16)
C2 B7 B12 B8 -101.22(17)
C2 B7 B12 B9 -63.81(19)
C2 B7 B12 B10 -0.3(2)
C2 B7 B12 B11 36.98(15)
C2 B11 B12 B7 -36.76(14)
C2 B11 B12 B8 0.6(2)
C2 B11 B12 B9 64.12(19)
C2 B11 B12 B10 101.47(17)
P2 C201 C202 C203 -179.89(17)
P2 C201 C206 C205 -179.80(17)
P2 C211 C212 C213 173.28(16)
P2 C211 C216 C215 -173.23(16)
B3 C1 C2 Ru1 -110.17(14)
B3 C1 C2 B6 141.43(15)
B3 C1 C2 B7 39.73(14)
B3 C1 C2 B11 102.83(15)
B3 C1 B4 B5 -140.79(16)
B3 C1 B4 B8 -38.45(14)
B3 C1 B4 B9 -101.23(17)
B3 C1 B5 B4 37.72(16)
B3 C1 B5 B6 -102.77(17)
B3 C1 B5 B9 -1.9(2)
B3 C1 B5 B10 -64.82(19)
B3 C1 B6 C2 -35.57(14)
B3 C1 B6 B5 106.17(16)
B3 C1 B6 B10 67.76(18)
B3 C1 B6 B11 3.46(19)
B3 C1 C1' C2' -2.5(2)
B3 C1 C1' B3' 67.7(2)
B3 C1 C1' B4' 136.67(17)
B3 C1 C1' B5' -146.11(17)
B3 C1 C1' B6' -73.1(2)
B3 C2 B6 C1 33.69(14)
B3 C2 B6 B5 -0.71(19)
B3 C2 B6 B10 -64.68(18)
B3 C2 B6 B11 -102.12(15)
B3 C2 B7 B8 36.51(14)
B3 C2 B7 B11 137.48(15)
B3 C2 B7 B12 100.11(17)
B3 C2 B11 B6 98.79(16)
B3 C2 B11 B7 -38.27(14)
B3 C2 B11 B10 62.14(19)
B3 C2 B11 B12 -1.2(2)
B3 B4 B5 C1 -34.25(14)
B3 B4 B5 B6 0.0(2)
B3 B4 B5 B9 100.60(17)
B3 B4 B5 B10 62.67(19)
B3 B4 B8 B7 -36.51(15)
B3 B4 B8 B9 -137.11(16)
B3 B4 B8 B12 -99.75(16)
B3 B4 B9 B5 -99.98(17)
B3 B4 B9 B8 37.94(15)
B3 B4 B9 B10 -62.6(2)
B3 B4 B9 B12 0.6(2)
B3 B7 B8 B4 37.20(15)
B3 B7 B8 B9 100.55(17)
B3 B7 B8 B12 137.75(17)
B3 B7 B11 C2 37.90(13)
B3 B7 B11 B6 -0.50(19)
B3 B7 B11 B10 -63.56(18)
B3 B7 B11 B12 -100.81(16)
B3 B7 B12 B8 -37.65(15)
B3 B7 B12 B9 -0.2(2)
B3 B7 B12 B10 63.3(2)
B3 B7 B12 B11 100.56(17)
B3 B8 B9 B4 -38.57(15)
B3 B8 B9 B5 -1.2(2)
B3 B8 B9 B10 61.7(2)
B3 B8 B9 B12 99.55(16)
B3 B8 B12 B7 37.07(15)
B3 B8 B12 B9 -101.25(17)
B3 B8 B12 B10 -63.24(19)
B3 B8 B12 B11 0.2(2)
B4 C1 C2 Ru1 -146.53(13)
B4 C1 C2 B3 -36.36(15)
B4 C1 C2 B6 105.07(16)
B4 C1 C2 B7 3.38(19)
B4 C1 C2 B11 66.47(18)
B4 C1 B3 C2 142.03(15)
B4 C1 B3 B7 102.42(16)
B4 C1 B3 B8 38.67(15)
B4 C1 B5 B6 -140.48(17)
B4 C1 B5 B9 -39.65(15)
B4 C1 B5 B10 -102.53(17)
B4 C1 B6 C2 -103.99(16)
B4 C1 B6 B5 37.75(16)
B4 C1 B6 B10 -0.7(2)
B4 C1 B6 B11 -64.96(19)
B4 C1 C1' C2' 72.5(2)
B4 C1 C1' B3' 142.69(17)
B4 C1 C1' B4' -148.29(18)
B4 C1 C1' B5' -71.1(3)
B4 C1 C1' B6' 1.9(3)
B4 B3 B7 C2 102.34(16)
B4 B3 B7 B8 -37.02(15)
B4 B3 B7 B11 64.58(18)
B4 B3 B7 B12 0.6(2)
B4 B3 B8 B7 138.75(17)
B4 B3 B8 B9 38.24(15)
B4 B3 B8 B12 101.34(17)
B4 B5 B6 C1 -34.79(15)
B4 B5 B6 C2 0.4(2)
B4 B5 B6 B10 101.61(17)
B4 B5 B6 B11 64.18(19)
B4 B5 B9 B8 -37.37(15)
B4 B5 B9 B10 -137.82(16)
B4 B5 B9 B12 -100.60(17)
B4 B5 B10 B6 -99.13(16)
B4 B5 B10 B9 37.78(14)
B4 B5 B10 B11 -63.01(19)
B4 B5 B10 B12 0.53(19)
B4 B8 B9 B5 37.42(15)
B4 B8 B9 B10 100.24(17)
B4 B8 B9 B12 138.13(16)
B4 B8 B12 B7 100.96(16)
B4 B8 B12 B9 -37.36(14)
B4 B8 B12 B10 0.65(19)
B4 B8 B12 B11 64.13(19)
B4 B9 B10 B5 -37.46(15)
B4 B9 B10 B6 1.2(2)
B4 B9 B10 B11 63.6(2)
B4 B9 B10 B12 100.81(17)
B4 B9 B12 B7 -0.2(2)
B4 B9 B12 B8 37.24(15)
B4 B9 B12 B10 -100.20(17)
B4 B9 B12 B11 -62.8(2)
B5 C1 C2 Ru1 145.35(13)
B5 C1 C2 B3 -104.48(17)
B5 C1 C2 B6 36.95(15)
B5 C1 C2 B7 -64.75(18)
B5 C1 C2 B11 -1.66(19)
B5 C1 B3 C2 104.59(16)
B5 C1 B3 B4 -37.44(16)
B5 C1 B3 B7 64.98(19)
B5 C1 B3 B8 1.2(2)
B5 C1 B4 B3 140.79(16)
B5 C1 B4 B8 102.34(17)
B5 C1 B4 B9 39.56(15)
B5 C1 B6 C2 -141.74(15)
B5 C1 B6 B10 -38.41(15)
B5 C1 B6 B11 -102.71(16)
B5 C1 C1' C2' 148.74(17)
B5 C1 C1' B3' -141.07(17)
B5 C1 C1' B4' -72.1(2)
B5 C1 C1' B5' 5.2(3)
B5 C1 C1' B6' 78.1(2)
B5 B4 B8 B3 99.42(16)
B5 B4 B8 B7 62.91(19)
B5 B4 B8 B9 -37.69(14)
B5 B4 B8 B12 -0.33(19)
B5 B4 B9 B8 137.92(16)
B5 B4 B9 B10 37.35(15)
B5 B4 B9 B12 100.58(17)
B5 B6 B10 B9 -38.41(15)
B5 B6 B10 B11 -139.19(17)
B5 B6 B10 B12 -101.49(17)
B5 B6 B11 C2 -102.27(16)
B5 B6 B11 B7 -64.28(18)
B5 B6 B11 B10 36.84(15)
B5 B6 B11 B12 -0.8(2)
B5 B9 B10 B6 38.70(15)
B5 B9 B10 B11 101.01(16)
B5 B9 B10 B12 138.27(16)
B5 B9 B12 B7 62.9(2)
B5 B9 B12 B8 100.39(17)
B5 B9 B12 B10 -37.05(15)
B5 B9 B12 B11 0.3(2)
B5 B10 B11 C2 0.1(2)
B5 B10 B11 B6 -36.84(15)
B5 B10 B11 B7 63.21(19)
B5 B10 B11 B12 100.68(17)
B5 B10 B12 B7 -64.29(19)
B5 B10 B12 B8 -0.73(19)
B5 B10 B12 B9 37.29(14)
B5 B10 B12 B11 -101.09(16)
B6 C1 C2 Ru1 108.40(14)
B6 C1 C2 B3 -141.43(15)
B6 C1 C2 B7 -101.69(15)
B6 C1 C2 B11 -38.60(14)
B6 C1 B3 C2 35.86(14)
B6 C1 B3 B4 -106.17(16)
B6 C1 B3 B7 -3.75(19)
B6 C1 B3 B8 -67.50(18)
B6 C1 B4 B3 102.65(17)
B6 C1 B4 B5 -38.14(16)
B6 C1 B4 B8 64.2(2)
B6 C1 B4 B9 1.4(2)
B6 C1 B5 B4 140.48(17)
B6 C1 B5 B9 100.83(17)
B6 C1 B5 B10 37.95(15)
B6 C1 C1' C2' -138.20(16)
B6 C1 C1' B3' -68.0(2)
B6 C1 C1' B4' 1.0(2)
B6 C1 C1' B5' 78.2(2)
B6 C1 C1' B6' 151.20(16)
B6 C2 B3 C1 -33.32(13)
B6 C2 B3 B4 0.71(19)
B6 C2 B3 B7 101.52(15)
B6 C2 B3 B8 64.48(18)
B6 C2 B7 B3 -99.21(15)
B6 C2 B7 B8 -62.69(18)
B6 C2 B7 B11 38.27(14)
B6 C2 B7 B12 0.9(2)
B6 C2 B11 B7 -137.06(16)
B6 C2 B11 B10 -36.65(15)
B6 C2 B11 B12 -99.99(17)
B6 B5 B9 B4 99.79(16)
B6 B5 B9 B8 62.4(2)
B6 B5 B9 B10 -38.04(15)
B6 B5 B9 B12 -0.8(2)
B6 B5 B10 B9 136.91(16)
B6 B5 B10 B11 36.12(15)
B6 B5 B10 B12 99.65(16)
B6 B10 B11 C2 36.95(15)
B6 B10 B11 B7 100.05(17)
B6 B10 B11 B12 137.51(17)
B6 B10 B12 B7 -0.4(2)
B6 B10 B12 B8 63.14(19)
B6 B10 B12 B9 101.16(17)
B6 B10 B12 B11 -37.22(15)
B6 B11 B12 B7 -100.57(17)
B6 B11 B12 B8 -63.21(19)
B6 B11 B12 B9 0.3(2)
B6 B11 B12 B10 37.66(15)
B7 C2 B3 C1 -134.84(15)
B7 C2 B3 B4 -100.82(17)
B7 C2 B3 B8 -37.04(15)
B7 C2 B6 C1 97.20(15)
B7 C2 B6 B5 62.80(19)
B7 C2 B6 B10 -1.2(2)
B7 C2 B6 B11 -38.61(14)
B7 C2 B11 B6 137.06(15)
B7 C2 B11 B10 100.42(17)
B7 C2 B11 B12 37.07(15)
B7 B3 B4 C1 -98.34(16)
B7 B3 B4 B5 -63.93(19)
B7 B3 B4 B8 37.54(15)
B7 B3 B4 B9 -0.8(2)
B7 B3 B8 B4 -138.75(17)
B7 B3 B8 B9 -100.51(17)
B7 B3 B8 B12 -37.41(15)
B7 B8 B9 B4 -100.97(17)
B7 B8 B9 B5 -63.6(2)
B7 B8 B9 B10 -0.7(2)
B7 B8 B9 B12 37.15(15)
B7 B8 B12 B9 -138.33(16)
B7 B8 B12 B10 -100.31(16)
B7 B8 B12 B11 -36.84(15)
B7 B11 B12 B8 37.36(15)
B7 B11 B12 B9 100.89(17)
B7 B11 B12 B10 138.23(17)
B8 B3 B4 C1 -135.88(16)
B8 B3 B4 B5 -101.47(17)
B8 B3 B4 B9 -38.29(15)
B8 B3 B7 C2 139.36(16)
B8 B3 B7 B11 101.60(16)
B8 B3 B7 B12 37.63(15)
B8 B4 B5 C1 -97.04(16)
B8 B4 B5 B6 -62.79(19)
B8 B4 B5 B9 37.81(14)
B8 B4 B5 B10 -0.12(19)
B8 B4 B9 B5 -137.92(16)
B8 B4 B9 B10 -100.56(17)
B8 B4 B9 B12 -37.34(15)
B8 B7 B11 C2 101.27(16)
B8 B7 B11 B6 62.87(18)
B8 B7 B11 B10 -0.2(2)
B8 B7 B11 B12 -37.44(15)
B8 B7 B12 B9 37.41(15)
B8 B7 B12 B10 100.92(18)
B8 B7 B12 B11 138.20(17)
B8 B9 B10 B5 -100.39(17)
B8 B9 B10 B6 -61.7(2)
B8 B9 B10 B11 0.6(2)
B8 B9 B10 B12 37.88(15)
B8 B9 B12 B7 -37.47(15)
B8 B9 B12 B10 -137.44(16)
B8 B9 B12 B11 -100.07(16)
B9 B4 B5 C1 -134.85(16)
B9 B4 B5 B6 -100.59(17)
B9 B4 B5 B10 -37.93(15)
B9 B4 B8 B3 137.11(16)
B9 B4 B8 B7 100.59(17)
B9 B4 B8 B12 37.36(14)
B9 B5 B6 C1 -97.94(17)
B9 B5 B6 C2 -62.71(19)
B9 B5 B6 B10 38.46(15)
B9 B5 B6 B11 1.0(2)
B9 B5 B10 B6 -136.91(16)
B9 B5 B10 B11 -100.79(17)
B9 B5 B10 B12 -37.26(14)
B9 B8 B12 B7 138.33(16)
B9 B8 B12 B10 38.01(14)
B9 B8 B12 B11 101.49(17)
B9 B10 B11 C2 -63.36(19)
B9 B10 B11 B6 -100.32(17)
B9 B10 B11 B7 -0.3(2)
B9 B10 B11 B12 37.19(15)
B9 B10 B12 B7 -101.58(17)
B9 B10 B12 B8 -38.02(14)
B9 B10 B12 B11 -138.38(16)
B10 B5 B6 C1 -136.40(17)
B10 B5 B6 C2 -101.17(17)
B10 B5 B6 B11 -37.43(15)
B10 B5 B9 B4 137.82(16)
B10 B5 B9 B8 100.45(17)
B10 B5 B9 B12 37.22(15)
B10 B6 B11 C2 -139.11(16)
B10 B6 B11 B7 -101.12(16)
B10 B6 B11 B12 -37.67(15)
B10 B9 B12 B7 99.97(17)
B10 B9 B12 B8 137.44(16)
B10 B9 B12 B11 37.37(15)
B10 B11 B12 B7 -138.23(17)
B10 B11 B12 B8 -100.88(17)
B10 B11 B12 B9 -37.34(15)
B11 C2 B3 C1 -96.43(15)
B11 C2 B3 B4 -62.41(19)
B11 C2 B3 B7 38.41(14)
B11 C2 B3 B8 1.4(2)
B11 C2 B6 C1 135.81(15)
B11 C2 B6 B5 101.41(17)
B11 C2 B6 B10 37.44(15)
B11 C2 B7 B3 -137.48(15)
B11 C2 B7 B8 -100.96(16)
B11 C2 B7 B12 -37.37(15)
B11 B6 B10 B5 139.19(17)
B11 B6 B10 B9 100.78(18)
B11 B6 B10 B12 37.71(15)
B11 B7 B8 B3 -99.98(17)
B11 B7 B8 B4 -62.77(19)
B11 B7 B8 B9 0.6(2)
B11 B7 B8 B12 37.77(15)
B11 B7 B12 B8 -138.20(17)
B11 B7 B12 B9 -100.79(17)
B11 B7 B12 B10 -37.28(15)
B11 B10 B12 B7 36.80(15)
B11 B10 B12 B8 100.36(16)
B11 B10 B12 B9 138.38(16)
B12 B7 B8 B3 -137.75(17)
B12 B7 B8 B4 -100.54(17)
B12 B7 B8 B9 -37.19(15)
B12 B7 B11 C2 138.71(16)
B12 B7 B11 B6 100.31(16)
B12 B7 B11 B10 37.25(15)
B12 B8 B9 B4 -138.13(16)
B12 B8 B9 B5 -100.71(17)
B12 B8 B9 B10 -37.89(15)
B12 B9 B10 B5 -138.27(16)
B12 B9 B10 B6 -99.57(17)
B12 B9 B10 B11 -37.26(14)
B12 B10 B11 C2 -100.56(17)
B12 B10 B11 B6 -137.51(17)
B12 B10 B11 B7 -37.46(15)
C100 P1 C101 C102 -35.0(2)
C100 P1 C101 C106 150.89(17)
C100 P1 C111 C112 -28.9(2)
C100 P1 C111 C116 154.11(16)
C101 P1 C100 C200 179.47(14)
C101 P1 C111 C112 78.25(19)
C101 P1 C111 C116 -98.73(17)
C101 C102 C103 C104 0.7(4)
C102 C101 C106 C105 -1.3(3)
C102 C103 C104 C105 -0.6(4)
C103 C104 C105 C106 -0.4(4)
C104 C105 C106 C101 1.3(4)
C106 C101 C102 C103 0.3(3)
C111 P1 C100 C200 -75.46(15)
C111 P1 C101 C102 -141.31(19)
C111 P1 C101 C106 44.62(18)
C111 C112 C113 C114 0.0(4)
C112 C111 C116 C115 0.1(3)
C112 C113 C114 C115 0.5(4)
C113 C114 C115 C116 -0.6(4)
C114 C115 C116 C111 0.4(3)
C116 C111 C112 C113 -0.3(3)
C200 P2 C201 C202 135.20(17)
C200 P2 C201 C206 -45.64(18)
C200 P2 C211 C212 135.07(16)
C200 P2 C211 C216 -51.60(18)
C201 P2 C200 C100 -87.53(14)
C201 P2 C211 C212 30.43(18)
C201 P2 C211 C216 -156.25(16)
C201 C202 C203 C204 -0.4(3)
C202 C201 C206 C205 -0.6(3)
C202 C203 C204 C205 -0.6(4)
C203 C204 C205 C206 0.9(4)
C204 C205 C206 C201 -0.3(3)
C206 C201 C202 C203 0.9(3)
C211 P2 C200 C100 166.92(13)
C211 P2 C201 C202 -118.07(17)
C211 P2 C201 C206 61.09(18)
C211 C212 C213 C214 0.1(3)
C212 C211 C216 C215 0.3(3)
C212 C213 C214 C215 -0.1(3)
C213 C214 C215 C216 0.1(3)
C214 C215 C216 C211 -0.2(3)
C216 C211 C212 C213 -0.2(3)
C1' C1 C2 Ru1 0.8(2)
C1' C1 C2 B3 110.95(17)
C1' C1 C2 B6 -107.62(17)
C1' C1 C2 B7 150.69(15)
C1' C1 C2 B11 -146.22(15)
C1' C1 B3 C2 -101.64(17)
C1' C1 B3 B4 116.33(18)
C1' C1 B3 B7 -141.26(16)
C1' C1 B3 B8 155.00(16)
C1' C1 B4 B3 -107.4(2)
C1' C1 B4 B5 111.8(2)
C1' C1 B4 B8 -145.89(18)
C1' C1 B4 B9 151.33(18)
C1' C1 B5 B4 -114.94(19)
C1' C1 B5 B6 104.58(19)
C1' C1 B5 B9 -154.59(17)
C1' C1 B5 B10 142.53(17)
C1' C1 B6 C2 103.30(16)
C1' C1 B6 B5 -114.95(18)
C1' C1 B6 B10 -153.36(16)
C1' C1 B6 B11 142.34(16)
C1' C2' B3' Ru1 -100.41(15)
C1' C2' B3' B4' 36.96(13)
C1' C2' B3' B7' 137.66(17)
C1' C2' B3' B8' 96.38(15)
C1' C2' B6' B5' -36.28(14)
C1' C2' B6' B10' -99.03(17)
C1' C2' B6' B11' -139.82(17)
C1' C2' B7' B3' -40.83(15)
C1' C2' B7' B8' 2.7(2)
C1' C2' B7' B11' 104.79(18)
C1' C2' B7' B12' 65.2(2)
C1' C2' B11' B6' 38.23(16)
C1' C2' B11' B7' -105.11(18)
C1' C2' B11' B10' -2.1(2)
C1' C2' B11' B12' -65.22(19)
C1' B3' B4' B5' 31.15(14)
C1' B3' B4' B8' 130.57(16)
C1' B3' B4' B9' 96.43(17)
C1' B3' B7' C2' 32.89(13)
C1' B3' B7' B8' -97.06(15)
C1' B3' B7' B11' 1.3(2)
C1' B3' B7' B12' -63.01(18)
C1' B3' B8' B4' -39.95(13)
C1' B3' B8' B7' 93.09(15)
C1' B3' B8' B9' -6.2(2)
C1' B3' B8' B12' 58.68(19)
C1' B4' B5' B6' 34.65(14)
C1' B4' B5' B9' 134.50(17)
C1' B4' B5' B10' 97.13(18)
C1' B4' B8' B3' 44.48(14)
C1' B4' B8' B7' 2.3(2)
C1' B4' B8' B9' -98.63(17)
C1' B4' B8' B12' -61.1(2)
C1' B4' B9' B5' -39.26(15)
C1' B4' B9' B8' 100.04(16)
C1' B4' B9' B10' -1.5(2)
C1' B4' B9' B12' 62.59(19)
C1' B5' B6' C2' 34.90(13)
C1' B5' B6' B10' 134.10(16)
C1' B5' B6' B11' 95.27(17)
C1' B5' B9' B4' 38.71(15)
C1' B5' B9' B8' 2.2(2)
C1' B5' B9' B10' -99.36(17)
C1' B5' B9' B12' -61.4(2)
C1' B5' B10' B6' -39.99(15)
C1' B5' B10' B9' 97.96(17)
C1' B5' B10' B11' -1.6(2)
C1' B5' B10' B12' 60.8(2)
C1' B6' B10' B5' 39.51(14)
C1' B6' B10' B9' 2.1(2)
C1' B6' B10' B11' -97.35(16)
C1' B6' B10' B12' -60.8(2)
C1' B6' B11' C2' -33.28(15)
C1' B6' B11' B7' -1.2(2)
C1' B6' B11' B10' 100.07(17)
C1' B6' B11' B12' 62.6(2)
C2' C1' B3' Ru1 109.01(15)
C2' C1' B3' B4' -134.24(16)
C2' C1' B3' B7' -33.81(14)
C2' C1' B3' B8' -92.94(16)
C2' C1' B4' B3' 42.72(15)
C2' C1' B4' B5' -103.55(16)
C2' C1' B4' B8' -0.7(2)
C2' C1' B4' B9' -63.81(19)
C2' C1' B5' B4' 101.89(16)
C2' C1' B5' B6' -39.37(15)
C2' C1' B5' B9' 62.57(19)
C2' C1' B5' B10' 0.3(2)
C2' C1' B6' B5' 137.59(16)
C2' C1' B6' B10' 97.05(17)
C2' C1' B6' B11' 34.32(15)
C2' B3' B4' C1' -35.24(12)
C2' B3' B4' B5' -4.09(19)
C2' B3' B4' B8' 95.32(15)
C2' B3' B4' B9' 61.19(18)
C2' B3' B7' B8' -129.95(16)
C2' B3' B7' B11' -31.54(16)
C2' B3' B7' B12' -95.90(17)
C2' B3' B8' B4' -93.68(15)
C2' B3' B8' B7' 39.36(13)
C2' B3' B8' B9' -59.96(19)
C2' B3' B8' B12' 4.95(19)
C2' B6' B10' B5' 97.28(16)
C2' B6' B10' B9' 59.9(2)
C2' B6' B10' B11' -39.57(15)
C2' B6' B10' B12' -3.0(2)
C2' B6' B11' B7' 32.05(16)
C2' B6' B11' B10' 133.35(17)
C2' B6' B11' B12' 95.84(18)
C2' B7' B8' B3' -44.75(15)
C2' B7' B8' B4' -3.0(2)
C2' B7' B8' B9' 59.88(19)
C2' B7' B8' B12' 98.11(17)
C2' B7' B11' B6' -32.97(16)
C2' B7' B11' B10' -95.95(18)
C2' B7' B11' B12' -134.18(17)
C2' B7' B12' B8' -99.52(16)
C2' B7' B12' B9' -61.4(2)
C2' B7' B12' B10' 1.6(2)
C2' B7' B12' B11' 39.27(15)
C2' B11' B12' B7' -38.56(14)
C2' B11' B12' B8' -1.9(2)
C2' B11' B12' B9' 61.6(2)
C2' B11' B12' B10' 99.31(17)
B3' C1' C2' B6' 148.21(16)
B3' C1' C2' B7' 40.41(15)
B3' C1' C2' B11' 110.15(17)
B3' C1' B4' B5' -146.27(16)
B3' C1' B4' B8' -43.46(14)
B3' C1' B4' B9' -106.53(16)
B3' C1' B5' B4' 32.59(15)
B3' C1' B5' B6' -108.66(17)
B3' C1' B5' B9' -6.7(2)
B3' C1' B5' B10' -69.0(2)
B3' C1' B6' C2' -31.99(16)
B3' C1' B6' B5' 105.60(17)
B3' C1' B6' B10' 65.1(2)
B3' C1' B6' B11' 2.3(2)
B3' C2' B6' C1' 32.32(15)
B3' C2' B6' B5' -4.0(2)
B3' C2' B6' B10' -66.7(2)
B3' C2' B6' B11' -107.50(19)
B3' C2' B7' B8' 43.54(15)
B3' C2' B7' B11' 145.62(17)
B3' C2' B7' B12' 106.04(17)
B3' C2' B11' B6' 109.04(18)
B3' C2' B11' B7' -34.29(16)
B3' C2' B11' B10' 68.7(2)
B3' C2' B11' B12' 5.6(2)
B3' B4' B5' C1' -32.39(15)
B3' B4' B5' B6' 2.3(2)
B3' B4' B5' B9' 102.12(18)
B3' B4' B5' B10' 64.7(2)
B3' B4' B8' B7' -42.14(15)
B3' B4' B8' B9' -143.11(17)
B3' B4' B8' B12' -105.60(18)
B3' B4' B9' B5' -105.16(18)
B3' B4' B9' B8' 34.14(16)
B3' B4' B9' B10' -67.4(2)
B3' B4' B9' B12' -3.3(2)
B3' B7' B8' B4' 41.72(14)
B3' B7' B8' B9' 104.63(16)
B3' B7' B8' B12' 142.86(16)
B3' B7' B11' C2' 32.83(16)
B3' B7' B11' B6' -0.1(2)
B3' B7' B11' B10' -63.1(2)
B3' B7' B11' B12' -101.35(18)
B3' B7' B12' B8' -34.02(15)
B3' B7' B12' B9' 4.1(2)
B3' B7' B12' B10' 67.2(2)
B3' B7' B12' B11' 104.78(17)
B3' B8' B9' B4' -34.06(16)
B3' B8' B9' B5' 2.8(2)
B3' B8' B9' B10' 66.9(2)
B3' B8' B9' B12' 103.88(18)
B3' B8' B12' B7' 34.87(15)
B3' B8' B12' B9' -102.20(18)
B3' B8' B12' B10' -65.7(2)
B3' B8' B12' B11' -2.3(2)
B4' C1' C2' B3' -41.69(14)
B4' C1' C2' B6' 106.52(17)
B4' C1' C2' B7' -1.3(2)
B4' C1' C2' B11' 68.46(19)
B4' C1' B3' Ru1 -116.75(15)
B4' C1' B3' C2' 134.24(16)
B4' C1' B3' B7' 100.44(15)
B4' C1' B3' B8' 41.30(14)
B4' C1' B5' B6' -141.26(16)
B4' C1' B5' B9' -39.31(15)
B4' C1' B5' B10' -101.56(17)
B4' C1' B6' C2' -100.32(17)
B4' C1' B6' B5' 37.27(15)
B4' C1' B6' B10' -3.3(2)
B4' C1' B6' B11' -66.0(2)
B4' B3' B7' C2' 90.03(16)
B4' B3' B7' B8' -39.92(14)
B4' B3' B7' B11' 58.5(2)
B4' B3' B7' B12' -5.9(2)
B4' B3' B8' B7' 133.04(16)
B4' B3' B8' B9' 33.72(16)
B4' B3' B8' B12' 98.64(18)
B4' B5' B6' C1' -34.00(14)
B4' B5' B6' C2' 0.9(2)
B4' B5' B6' B10' 100.10(17)
B4' B5' B6' B11' 61.3(2)
B4' B5' B9' B8' -36.50(16)
B4' B5' B9' B10' -138.07(18)
B4' B5' B9' B12' -100.15(18)
B4' B5' B10' B6' -100.84(17)
B4' B5' B10' B9' 37.11(16)
B4' B5' B10' B11' -62.4(2)
B4' B5' B10' B12' -0.1(2)
B4' B8' B9' B5' 36.91(16)
B4' B8' B9' B10' 100.97(18)
B4' B8' B9' B12' 137.94(18)
B4' B8' B12' B7' 99.64(17)
B4' B8' B12' B9' -37.43(16)
B4' B8' B12' B10' -0.9(2)
B4' B8' B12' B11' 62.5(2)
B4' B9' B10' B5' -37.92(16)
B4' B9' B10' B6' -0.4(2)
B4' B9' B10' B11' 62.8(2)
B4' B9' B10' B12' 100.11(18)
B4' B9' B12' B7' -0.5(2)
B4' B9' B12' B8' 37.35(15)
B4' B9' B12' B10' -101.90(18)
B4' B9' B12' B11' -64.1(2)
B5' C1' C2' B3' -109.00(16)
B5' C1' C2' B6' 39.22(16)
B5' C1' C2' B7' -68.6(2)
B5' C1' C2' B11' 1.1(2)
B5' C1' B3' Ru1 -149.91(14)
B5' C1' B3' C2' 101.08(17)
B5' C1' B3' B4' -33.16(16)
B5' C1' B3' B7' 67.28(19)
B5' C1' B3' B8' 8.1(2)
B5' C1' B4' B3' 146.27(16)
B5' C1' B4' B8' 102.80(17)
B5' C1' B4' B9' 39.74(15)
B5' C1' B6' C2' -137.59(16)
B5' C1' B6' B10' -40.54(15)
B5' C1' B6' B11' -103.27(18)
B5' B4' B8' B3' 106.48(18)
B5' B4' B8' B7' 64.3(2)
B5' B4' B8' B9' -36.63(16)
B5' B4' B8' B12' 0.9(2)
B5' B4' B9' B8' 139.30(18)
B5' B4' B9' B10' 37.74(16)
B5' B4' B9' B12' 101.84(19)
B5' B6' B10' B9' -37.39(16)
B5' B6' B10' B11' -136.86(17)
B5' B6' B10' B12' -100.30(18)
B5' B6' B11' C2' -94.40(17)
B5' B6' B11' B7' -62.4(2)
B5' B6' B11' B10' 38.94(16)
B5' B6' B11' B12' 1.4(2)
B5' B9' B10' B6' 37.51(16)
B5' B9' B10' B11' 100.73(18)
B5' B9' B10' B12' 138.02(18)
B5' B9' B12' B7' 63.6(2)
B5' B9' B12' B8' 101.48(18)
B5' B9' B12' B10' -37.77(16)
B5' B9' B12' B11' 0.0(2)
B5' B10' B11' C2' 2.2(2)
B5' B10' B11' B6' -38.37(15)
B5' B10' B11' B7' 62.4(2)
B5' B10' B11' B12' 100.28(18)
B5' B10' B12' B7' -62.4(2)
B5' B10' B12' B8' 0.6(2)
B5' B10' B12' B9' 37.26(16)
B5' B10' B12' B11' -100.23(18)
B6' C1' C2' B3' -148.21(16)
B6' C1' C2' B7' -107.80(18)
B6' C1' C2' B11' -38.07(16)
B6' C1' B3' Ru1 140.52(14)
B6' C1' B3' C2' 31.51(16)
B6' C1' B3' B4' -102.73(18)
B6' C1' B3' B7' -2.3(2)
B6' C1' B3' B8' -61.43(19)
B6' C1' B4' B3' 109.53(16)
B6' C1' B4' B5' -36.74(15)
B6' C1' B4' B8' 66.07(19)
B6' C1' B4' B9' 3.0(2)
B6' C1' B5' B4' 141.26(16)
B6' C1' B5' B9' 101.94(17)
B6' C1' B5' B10' 39.70(15)
B6' C2' B3' Ru1 -132.34(16)
B6' C2' B3' C1' -31.94(15)
B6' C2' B3' B4' 5.0(2)
B6' C2' B3' B7' 105.73(19)
B6' C2' B3' B8' 64.44(19)
B6' C2' B7' B3' -109.90(18)
B6' C2' B7' B8' -66.4(2)
B6' C2' B7' B11' 35.71(17)
B6' C2' B7' B12' -3.9(2)
B6' C2' B11' B7' -143.33(18)
B6' C2' B11' B10' -40.33(16)
B6' C2' B11' B12' -103.45(18)
B6' B5' B9' B4' 101.03(17)
B6' B5' B9' B8' 64.5(2)
B6' B5' B9' B10' -37.05(16)
B6' B5' B9' B12' 0.9(2)
B6' B5' B10' B9' 137.95(17)
B6' B5' B10' B11' 38.41(16)
B6' B5' B10' B12' 100.74(19)
B6' B10' B11' C2' 40.57(15)
B6' B10' B11' B7' 100.74(17)
B6' B10' B11' B12' 138.65(17)
B6' B10' B12' B7' 0.9(2)
B6' B10' B12' B8' 63.9(2)
B6' B10' B12' B9' 100.54(18)
B6' B10' B12' B11' -36.95(16)
B6' B11' B12' B7' -101.04(17)
B6' B11' B12' B8' -64.3(2)
B6' B11' B12' B9' -0.9(2)
B6' B11' B12' B10' 36.83(16)
B7' C2' B3' Ru1 121.93(16)
B7' C2' B3' C1' -137.66(17)
B7' C2' B3' B4' -100.71(15)
B7' C2' B3' B8' -41.28(14)
B7' C2' B6' C1' 103.48(18)
B7' C2' B6' B5' 67.2(2)
B7' C2' B6' B10' 4.4(2)
B7' C2' B6' B11' -36.34(17)
B7' C2' B11' B6' 143.33(18)
B7' C2' B11' B10' 103.00(18)
B7' C2' B11' B12' 39.89(16)
B7' B3' B4' C1' -90.87(15)
B7' B3' B4' B5' -59.72(19)
B7' B3' B4' B8' 39.70(14)
B7' B3' B4' B9' 5.6(2)
B7' B3' B8' B4' -133.04(16)
B7' B3' B8' B9' -99.32(18)
B7' B3' B8' B12' -34.41(15)
B7' B8' B9' B4' -99.56(17)
B7' B8' B9' B5' -62.7(2)
B7' B8' B9' B10' 1.4(2)
B7' B8' B9' B12' 38.38(15)
B7' B8' B12' B9' -137.07(17)
B7' B8' B12' B10' -100.58(18)
B7' B8' B12' B11' -37.12(15)
B7' B11' B12' B8' 36.71(15)
B7' B11' B12' B9' 100.16(17)
B7' B11' B12' B10' 137.87(17)
B8' B3' B4' C1' -130.57(16)
B8' B3' B4' B5' -99.42(18)
B8' B3' B4' B9' -34.13(16)
B8' B3' B7' C2' 129.95(16)
B8' B3' B7' B11' 98.41(19)
B8' B3' B7' B12' 34.05(16)
B8' B4' B5' C1' -97.62(17)
B8' B4' B5' B6' -63.0(2)
B8' B4' B5' B9' 36.88(16)
B8' B4' B5' B10' -0.5(2)
B8' B4' B9' B5' -139.30(18)
B8' B4' B9' B10' -101.55(18)
B8' B4' B9' B12' -37.45(16)
B8' B7' B11' C2' 97.24(17)
B8' B7' B11' B6' 64.3(2)
B8' B7' B11' B10' 1.3(2)
B8' B7' B11' B12' -36.95(15)
B8' B7' B12' B9' 38.15(15)
B8' B7' B12' B10' 101.17(18)
B8' B7' B12' B11' 138.79(16)
B8' B9' B10' B5' -101.34(18)
B8' B9' B10' B6' -63.8(2)
B8' B9' B10' B11' -0.6(2)
B8' B9' B10' B12' 36.68(15)
B8' B9' B12' B7' -37.87(15)
B8' B9' B12' B10' -139.25(17)
B8' B9' B12' B11' -101.48(18)
B9' B4' B5' C1' -134.50(17)
B9' B4' B5' B6' -99.85(18)
B9' B4' B5' B10' -37.37(17)
B9' B4' B8' B3' 143.11(17)
B9' B4' B8' B7' 100.96(18)
B9' B4' B8' B12' 37.51(16)
B9' B5' B6' C1' -96.69(17)
B9' B5' B6' C2' -61.79(19)
B9' B5' B6' B10' 37.41(16)
B9' B5' B6' B11' -1.4(2)
B9' B5' B10' B6' -137.95(17)
B9' B5' B10' B11' -99.55(18)
B9' B5' B10' B12' -37.21(17)
B9' B8' B12' B7' 137.07(17)
B9' B8' B12' B10' 36.48(17)
B9' B8' B12' B11' 99.94(18)
B9' B10' B11' C2' -60.6(2)
B9' B10' B11' B6' -101.15(17)
B9' B10' B11' B7' -0.4(2)
B9' B10' B11' B12' 37.49(15)
B9' B10' B12' B7' -99.62(18)
B9' B10' B12' B8' -36.62(16)
B9' B10' B12' B11' -137.49(17)
B10' B5' B6' C1' -134.10(16)
B10' B5' B6' C2' -99.20(17)
B10' B5' B6' B11' -38.83(16)
B10' B5' B9' B4' 138.07(18)
B10' B5' B9' B8' 101.57(19)
B10' B5' B9' B12' 37.93(16)
B10' B6' B11' C2' -133.35(17)
B10' B6' B11' B7' -101.30(19)
B10' B6' B11' B12' -37.50(16)
B10' B9' B12' B7' 101.37(18)
B10' B9' B12' B8' 139.25(17)
B10' B9' B12' B11' 37.77(16)
B10' B11' B12' B7' -137.87(17)
B10' B11' B12' B8' -101.17(18)
B10' B11' B12' B9' -37.71(16)
B11' C2' B3' Ru1 156.58(14)
B11' C2' B3' C1' -103.01(19)
B11' C2' B3' B4' -66.05(19)
B11' C2' B3' B7' 34.66(17)
B11' C2' B3' B8' -6.6(2)
B11' C2' B6' C1' 139.82(17)
B11' C2' B6' B5' 103.54(18)
B11' C2' B6' B10' 40.79(16)
B11' C2' B7' B3' -145.62(17)
B11' C2' B7' B8' -102.07(18)
B11' C2' B7' B12' -39.58(16)
B11' B6' B10' B5' 136.86(17)
B11' B6' B10' B9' 99.47(18)
B11' B6' B10' B12' 36.55(16)
B11' B7' B8' B3' -106.28(17)
B11' B7' B8' B4' -64.55(19)
B11' B7' B8' B9' -1.6(2)
B11' B7' B8' B12' 36.58(15)
B11' B7' B12' B8' -138.79(16)
B11' B7' B12' B9' -100.65(18)
B11' B7' B12' B10' -37.62(16)
B11' B10' B12' B7' 37.87(16)
B11' B10' B12' B8' 100.87(18)
B11' B10' B12' B9' 137.49(17)
B12' B7' B8' B3' -142.86(16)
B12' B7' B8' B4' -101.14(17)
B12' B7' B8' B9' -38.23(15)
B12' B7' B11' C2' 134.18(17)
B12' B7' B11' B6' 101.21(19)
B12' B7' B11' B10' 38.23(16)
B12' B8' B9' B4' -137.94(18)
B12' B8' B9' B5' -101.03(19)
B12' B8' B9' B10' -36.97(16)
B12' B9' B10' B5' -138.02(18)
B12' B9' B10' B6' -100.51(18)
B12' B9' B10' B11' -37.29(16)
B12' B10' B11' C2' -98.07(17)
B12' B10' B11' B6' -138.65(17)
B12' B10' B11' B7' -37.90(15)
